data_7115594
loop_
_publ_author_name
'Nicolas Humbert'
'Devendra J. Vyas'
'Celine Besnard'
'Clement Mazet'

_publ_section_title
;
 An air-stable cationic iridium hydride as a highly active and general
 catalyst for the isomerization of terminal epoxides
;
_journal_name_full Chem.Commun.
_journal_page_first 10592
_journal_paper_doi 10.1039/C4cc05260A
_journal_volume 50
_journal_year 2014
_chemical_formula_moiety 'C32 H12 B F24, C36 H54 Ir N P'
_chemical_formula_sum 'C68 H66 B F24 Ir N P'
_chemical_formula_weight 1587.19
_chemical_name_systematic
;
 ?
;
_space_group_crystal_system triclinic
_space_group_IT_number 2
_space_group_name_Hall '-P 1'
_space_group_name_H-M_alt 'P -1'
_symmetry_space_group_name_Hall '-P 1'
_symmetry_space_group_name_H-M 'P -1'
_atom_sites_solution_hydrogens mixed
_audit_creation_date 2013-09-04
_audit_creation_method
;
Olex2 1.2-beta
(compiled 2013.08.21 svn.r2771 for OlexSys, GUI svn.r4586)
;
_cell_angle_alpha 77.2224(6)
_cell_angle_beta 88.4024(6)
_cell_angle_gamma 77.9371(6)
_cell_formula_units_Z 4
_cell_length_a 13.42933(10)
_cell_length_b 18.87158(14)
_cell_length_c 27.7213(2)
_cell_measurement_reflns_used 32971
_cell_measurement_temperature 180(2)
_cell_measurement_theta_max 26.3790
_cell_measurement_theta_min 3.0040
_cell_volume 6698.97(9)
_computing_cell_refinement
;
CrysAlisPro, Agilent Technologies,
Version 1.171.36.28 (release 01-02-2013 CrysAlis171 .NET)
(compiled Feb  1 2013,16:14:44)
;
_computing_data_collection
;
CrysAlisPro, Agilent Technologies,
Version 1.171.36.28 (release 01-02-2013 CrysAlis171 .NET)
(compiled Feb  1 2013,16:14:44)
;
_computing_data_reduction
;
CrysAlisPro, Agilent Technologies,
Version 1.171.36.28 (release 01-02-2013 CrysAlis171 .NET)
(compiled Feb  1 2013,16:14:44)
;
_computing_molecular_graphics
;
O. V. Dolomanov, L. J. Bourhis, R. J. Gildea, J. A. K. Howard and H. Puschmann,
OLEX2: a complete structure solution, refinement and analysis program.
J. Appl. Cryst. (2009). 42, 339-341.
;
_computing_publication_material
;
O. V. Dolomanov, L. J. Bourhis, R. J. Gildea, J. A. K. Howard and H. Puschmann,
OLEX2: a complete structure solution, refinement and analysis program.
J. Appl. Cryst. (2009). 42, 339-341.
;
_computing_structure_refinement
;
SHELX, G.M. Sheldrick, Acta Cryst.
(2008). A64, 112-122
;
_diffrn_ambient_temperature 180.15
_diffrn_detector_area_resol_mean 10.4679
_diffrn_measured_fraction_theta_full 0.9986
_diffrn_measured_fraction_theta_max 0.8482
_diffrn_measurement_device_type 'SuperNova, Dual, Cu at zero, Atlas'
_diffrn_measurement_method '\w scans'
_diffrn_orient_matrix_UB_11 -0.0383156000
_diffrn_orient_matrix_UB_12 -0.0168413000
_diffrn_orient_matrix_UB_13 0.0131069000
_diffrn_orient_matrix_UB_21 0.0037158000
_diffrn_orient_matrix_UB_22 -0.0241350000
_diffrn_orient_matrix_UB_23 -0.0166319000
_diffrn_orient_matrix_UB_31 0.0380426000
_diffrn_orient_matrix_UB_32 -0.0262747000
_diffrn_orient_matrix_UB_33 0.0155425000
_diffrn_radiation_monochromator mirror
_diffrn_radiation_type 'Mo K\a'
_diffrn_radiation_wavelength 0.7107
_diffrn_reflns_av_R_equivalents 0.0525
_diffrn_reflns_av_unetI/netI 0.0296
_diffrn_reflns_Laue_measured_fraction_full 1.000
_diffrn_reflns_Laue_measured_fraction_max 0.983
_diffrn_reflns_limit_h_max 16
_diffrn_reflns_limit_h_min -16
_diffrn_reflns_limit_k_max 23
_diffrn_reflns_limit_k_min -23
_diffrn_reflns_limit_l_max 34
_diffrn_reflns_limit_l_min -34
_diffrn_reflns_number 122524
_diffrn_reflns_point_group_measured_fraction_full 1.000
_diffrn_reflns_point_group_measured_fraction_max 0.983
_diffrn_reflns_theta_full 25.242
_diffrn_reflns_theta_max 26.313
_diffrn_reflns_theta_min 1.491
_diffrn_source 'SuperNova (Mo) X-ray Source'
_exptl_absorpt_coefficient_mu 2.125
_exptl_absorpt_correction_T_max 0.720
_exptl_absorpt_correction_T_min 0.526
_exptl_absorpt_correction_type analytical
_exptl_absorpt_process_details
;
CrysAlisPro, Agilent Technologies,
Version 1.171.36.28 (release 01-02-2013 CrysAlis171 .NET)
(compiled Feb  1 2013,16:14:44)
Analytical numeric absorption correction using a multifaceted crystal
            model based on expressions derived by R.C. Clark & J.S. Reid.
(Clark, R. C. & Reid, J. S. (1995). Acta Cryst. A51, 887-897)
;
_exptl_crystal_colour yellow
_exptl_crystal_colour_primary yellow
_exptl_crystal_density_diffrn 1.574
_exptl_crystal_description block
_exptl_crystal_F_000 3176
_exptl_crystal_size_max 0.4478
_exptl_crystal_size_mid 0.2515
_exptl_crystal_size_min 0.1980
_refine_diff_density_max 3.383
_refine_diff_density_min -1.607
_refine_diff_density_rms 0.111
_refine_ls_extinction_method none
_refine_ls_goodness_of_fit_ref 1.047
_refine_ls_hydrogen_treatment constr
_refine_ls_matrix_type full
_refine_ls_number_parameters 2277
_refine_ls_number_reflns 26772
_refine_ls_number_restraints 815
_refine_ls_restrained_S_all 1.072
_refine_ls_R_factor_all 0.0624
_refine_ls_R_factor_gt 0.0591
_refine_ls_shift/su_max 0.002
_refine_ls_shift/su_mean 0.000
_refine_ls_structure_factor_coef Fsqd
_refine_ls_weighting_details 'w=1/[\s^2^(Fo^2^)+(0.0962P)^2^+14.8384P] where P=(Fo^2^+2Fc^2^)/3'
_refine_ls_weighting_scheme calc
_refine_ls_wR_factor_gt 0.1641
_refine_ls_wR_factor_ref 0.1674
_reflns_Friedel_coverage 0.000
_reflns_number_gt 24646
_reflns_number_total 26772
_reflns_threshold_expression 'I > 2\s(I)'
_cod_data_source_file c4cc05260a2.cif
_cod_data_source_block exp1391
_cod_database_code 7115594
_shelxl_version_number 2013-4
_chemical_oxdiff_formula 'C68 H65 B1 F24 Ir1 N1 P1'
_shelx_space_group_comment
;
The symmetry employed for this shelxl refinement is uniquely defined
by the following loop, which should always be used as a source of
symmetry information in preference to the above space-group names.
They are only intended as comments.
;
_reflns_odcompleteness_completeness 99.86
_reflns_odcompleteness_iscentric 1
_reflns_odcompleteness_theta 26.32

loop_
_space_group_symop_operation_xyz
'x, y, z'
'-x, -y, -z'

loop_
_atom_site_label
_atom_site_type_symbol
_atom_site_fract_x
_atom_site_fract_y
_atom_site_fract_z
_atom_site_U_iso_or_equiv
_atom_site_adp_type
_atom_site_occupancy
_atom_site_site_symmetry_order
_atom_site_calc_flag
_atom_site_refinement_flags_posn
_atom_site_refinement_flags_adp
_atom_site_refinement_flags_occupancy
_atom_site_disorder_assembly
_atom_site_disorder_group
B1_1 B 0.8292(5) 0.2489(3) 0.6808(2) 0.0479(13) Uani 1 1 d . . . . .
C2_1 C 0.8890(5) 0.1708(3) 0.66696(18) 0.0534(12) Uani 1 1 d . . . . .
C3_1 C 0.8561(5) 0.1462(3) 0.6278(2) 0.0561(13) Uani 1 1 d . . . . .
H3_1 H 0.7954 0.1734 0.6102 0.067 Uiso 1 1 calc R U . . .
C4_1 C 0.9094(6) 0.0826(3) 0.6135(2) 0.0664(17) Uani 1 1 d . . . . .
C5_1 C 0.8639(7) 0.0562(4) 0.5731(3) 0.083(2) Uani 1 1 d . . . . .
C6_1 C 0.9990(6) 0.0427(3) 0.6367(2) 0.0698(18) Uani 1 1 d . . . . .
H6_1 H 1.0349 -0.0007 0.6269 0.084 Uiso 1 1 calc R U . . .
C7_1 C 1.0360(6) 0.0672(3) 0.6748(2) 0.0733(19) Uani 1 1 d . . . . .
C8_1 C 1.1329(6) 0.0259(3) 0.7002(2) 0.096(2) Uani 1 1 d D U . . .
F8E_1 F 1.1599(15) 0.0476(11) 0.7392(6) 0.142(6) Uani 0.408(14) 1 d D U P A 3
F8C_1 F 1.1292(13) -0.0451(4) 0.7142(8) 0.130(5) Uani 0.408(14) 1 d D U P A 3
F8A_1 F 1.2126(8) 0.0233(9) 0.6711(4) 0.100(5) Uani 0.408(14) 1 d D U P A 3
F8D_1 F 1.1160(8) -0.0025(8) 0.7468(3) 0.129(5) Uani 0.592(14) 1 d D . P A 4
F8F_1 F 1.1967(7) 0.0693(5) 0.7025(6) 0.135(5) Uani 0.592(14) 1 d D U P A 4
F8B_1 F 1.1776(13) -0.0304(9) 0.6812(7) 0.192(8) Uani 0.592(14) 1 d D U P A 4
C9_1 C 0.9803(6) 0.1302(3) 0.6899(2) 0.0654(16) Uani 1 1 d . . . . .
H9_1 H 1.0061 0.1454 0.7166 0.079 Uiso 1 1 calc R U . . .
C10_1 C 0.8418(5) 0.2517(3) 0.73918(18) 0.0547(13) Uani 1 1 d . . . . .
F5A_1 F 0.9350(5) 0.0195(5) 0.5487(3) 0.156(3) Uani 1 1 d . . . . .
F5C_1 F 0.8141(7) 0.1088(4) 0.5394(2) 0.147(3) Uani 1 1 d . . . . .
F5B_1 F 0.8054(5) 0.0100(4) 0.5901(2) 0.128(2) Uani 1 1 d . . . . .
C11_1 C 0.8449(5) 0.1895(3) 0.77841(18) 0.0535(12) Uani 1 1 d . . . . .
H11_1 H 0.8481 0.1423 0.7710 0.064 Uiso 1 1 calc R U . . .
C12_1 C 0.8433(5) 0.1949(3) 0.82738(19) 0.0602(14) Uani 1 1 d . . . . .
C13_1 C 0.8464(5) 0.1274(4) 0.8680(2) 0.0692(14) Uani 1 1 d D U . . .
F13E_1 F 0.9006(14) 0.1269(10) 0.9071(5) 0.110(5) Uani 0.479(17) 1 d D U P B 5
F13A_1 F 0.8973(14) 0.0648(6) 0.8548(4) 0.107(4) Uani 0.479(17) 1 d D U P B 5
F13C_1 F 0.7611(8) 0.1149(9) 0.8813(7) 0.112(5) Uani 0.479(17) 1 d D U P B 5
F13D_1 F 0.7778(10) 0.1421(7) 0.9038(4) 0.098(4) Uani 0.521(17) 1 d D U P B 6
F13B_1 F 0.8162(16) 0.0729(6) 0.8546(4) 0.111(5) Uani 0.521(17) 1 d D U P B 6
F13F_1 F 0.9313(8) 0.1036(8) 0.8906(6) 0.095(4) Uani 0.521(17) 1 d D U P B 6
C14_1 C 0.8402(6) 0.2623(4) 0.8402(2) 0.0699(17) Uani 1 1 d . . . . .
H14_1 H 0.8404 0.2656 0.8739 0.084 Uiso 1 1 calc R U . . .
C15_1 C 0.8368(7) 0.3239(4) 0.8029(2) 0.0732(19) Uani 1 1 d . . . . .
C16_1 C 0.8313(11) 0.3981(5) 0.8156(3) 0.108(4) Uani 1 1 d . . . . .
F16A_1 F 0.7733(6) 0.4531(3) 0.7843(3) 0.143(3) Uani 1 1 d . . . . .
F16B_1 F 0.9276(7) 0.4176(3) 0.8078(2) 0.142(3) Uani 1 1 d . . . . .
F16C_1 F 0.8150(10) 0.4001(4) 0.8602(2) 0.217(5) Uani 1 1 d . . . . .
C17_1 C 0.8378(6) 0.3184(3) 0.7534(2) 0.0664(17) Uani 1 1 d . . . . .
H17_1 H 0.8356 0.3622 0.7284 0.080 Uiso 1 1 calc R U . . .
C18_1 C 0.8782(4) 0.3132(3) 0.64409(16) 0.0433(10) Uani 1 1 d . . . . .
C19_1 C 0.8376(4) 0.3474(3) 0.59674(17) 0.0459(10) Uani 1 1 d . . . . .
H19_1 H 0.7780 0.3350 0.5863 0.055 Uiso 1 1 calc R U . . .
C20_1 C 0.8818(4) 0.3991(3) 0.56440(17) 0.0458(10) Uani 1 1 d . . . . .
C21_1 C 0.8356(4) 0.4344(3) 0.51420(17) 0.0652(14) Uani 1 1 d D U . . .
F21D_1 F 0.8600(9) 0.4991(5) 0.4943(4) 0.093(4) Uani 0.457(13) 1 d D U P C 7
F21B_1 F 0.8305(13) 0.3894(8) 0.4851(5) 0.100(4) Uani 0.457(13) 1 d D U P C 7
F21F_1 F 0.7330(8) 0.4639(7) 0.5191(5) 0.085(3) Uani 0.457(13) 1 d D U P C 7
F21A_1 F 0.7913(11) 0.3883(7) 0.4966(4) 0.094(4) Uani 0.543(13) 1 d D U P C 8
F21C_1 F 0.9052(5) 0.4433(6) 0.4796(2) 0.078(3) Uani 0.543(13) 1 d D U P C 8
F21E_1 F 0.7635(11) 0.4925(7) 0.5133(5) 0.119(5) Uani 0.543(13) 1 d D U P C 8
C22_1 C 0.9695(4) 0.4184(3) 0.57810(19) 0.0487(11) Uani 1 1 d . . . . .
H22_1 H 0.9995 0.4540 0.5562 0.058 Uiso 1 1 calc R U . . .
C23_1 C 1.0116(4) 0.3844(3) 0.6241(2) 0.0502(11) Uani 1 1 d . . . . .
C24_1 C 0.9679(4) 0.3326(3) 0.65624(18) 0.0493(11) Uani 1 1 d . . . . .
H24_1 H 0.9999 0.3094 0.6875 0.059 Uiso 1 1 calc R U . . .
C25_1 C 1.1061(5) 0.4035(3) 0.6413(2) 0.0803(17) Uani 1 1 d D U . . .
F25A_1 F 1.1851(5) 0.3477(5) 0.6482(5) 0.100(4) Uani 0.566(13) 1 d D U P D 9
F25C_1 F 1.1287(12) 0.4666(5) 0.6182(6) 0.089(4) Uani 0.566(13) 1 d D U P D 9
F25E_1 F 1.0935(7) 0.4136(5) 0.6881(2) 0.074(2) Uani 0.566(13) 1 d D U P D 9
F25F_1 F 1.1480(15) 0.3755(10) 0.6791(6) 0.130(6) Uani 0.434(13) 1 d D U P D 10
F25B_1 F 1.1769(7) 0.3888(8) 0.6076(4) 0.109(4) Uani 0.434(13) 1 d D U P D 10
F25D_1 F 1.0997(16) 0.4762(4) 0.6269(8) 0.082(4) Uani 0.434(13) 1 d D U P D 10
C26_1 C 0.7059(4) 0.2638(3) 0.67277(18) 0.0505(12) Uani 1 1 d . . . . .
C27_1 C 0.6465(5) 0.3360(3) 0.6655(2) 0.0548(12) Uani 1 1 d . . . . .
H27_1 H 0.6797 0.3764 0.6629 0.066 Uiso 1 1 calc R U . . .
C28_1 C 0.5404(5) 0.3507(4) 0.6619(2) 0.0659(15) Uani 1 1 d . . . . .
C29_1 C 0.4846(6) 0.4303(5) 0.6549(4) 0.089(2) Uani 1 1 d . . . . .
F29B_1 F 0.4718(4) 0.4519(3) 0.6981(2) 0.1163(18) Uani 1 1 d . . . . .
F29A_1 F 0.3912(4) 0.4418(3) 0.6352(2) 0.1181(19) Uani 1 1 d . . . . .
F29C_1 F 0.5326(5) 0.4772(3) 0.6268(3) 0.135(2) Uani 1 1 d . . . . .
C30_1 C 0.4892(6) 0.2949(5) 0.6654(2) 0.0746(18) Uani 1 1 d . . . . .
H30_1 H 0.4170 0.3052 0.6630 0.090 Uiso 1 1 calc R U . . .
C31_1 C 0.5439(6) 0.2237(4) 0.6723(2) 0.0751(19) Uani 1 1 d . . . . .
C32_1 C 0.4873(8) 0.1607(6) 0.6720(3) 0.100(3) Uani 1 1 d . . . . .
F32A_1 F 0.5420(6) 0.0947(4) 0.6960(2) 0.146(3) Uani 1 1 d . . . . .
F32C_1 F 0.3987(6) 0.1719(5) 0.6883(4) 0.175(4) Uani 1 1 d . . . . .
F32B_1 F 0.4768(5) 0.1500(3) 0.6268(2) 0.123(2) Uani 1 1 d . . . . .
C33_1 C 0.6502(5) 0.2079(3) 0.6765(2) 0.0617(14) Uani 1 1 d . . . . .
H33_1 H 0.6858 0.1576 0.6822 0.074 Uiso 1 1 calc R U . . .
B1_2 B 1.1856(4) 0.7398(3) 0.82005(18) 0.0409(11) Uani 1 1 d . . . . .
C2_2 C 1.0611(4) 0.7601(3) 0.82238(17) 0.0438(10) Uani 1 1 d . . . . .
C3_2 C 1.0051(4) 0.7056(3) 0.84133(18) 0.0478(11) Uani 1 1 d . . . . .
H3_2 H 1.0410 0.6569 0.8558 0.057 Uiso 1 1 calc R U . . .
C4_2 C 0.9009(5) 0.7195(3) 0.8399(2) 0.0556(13) Uani 1 1 d . . . . .
C5_2 C 0.8458(5) 0.6579(4) 0.8615(3) 0.0676(16) Uani 1 1 d . . . . .
F5B_2 F 0.8606(4) 0.6378(3) 0.91092(16) 0.1015(15) Uani 1 1 d . . . . .
F5C_2 F 0.8790(4) 0.5975(2) 0.84474(18) 0.0888(13) Uani 1 1 d . . . . .
F5A_2 F 0.7466(3) 0.6758(3) 0.8540(2) 0.0967(15) Uani 1 1 d . . . . .
C6_2 C 0.8449(5) 0.7899(3) 0.8188(3) 0.0658(15) Uani 1 1 d . . . . .
H6_2 H 0.7726 0.7998 0.8177 0.079 Uiso 1 1 calc R U . . .
C7_2 C 0.8974(5) 0.8445(3) 0.7997(2) 0.0626(14) Uani 1 1 d . . . . .
C8_2 C 0.8382(6) 0.9210(4) 0.7765(3) 0.094(2) Uani 1 1 d D U . . .
F8A_2 F 0.8754(11) 0.9464(5) 0.7304(4) 0.102(4) Uani 0.458(13) 1 d D U P E 11
F8C_2 F 0.8541(15) 0.9725(6) 0.7977(6) 0.120(5) Uani 0.458(13) 1 d D U P E 11
F8E_2 F 0.7424(9) 0.9290(9) 0.7690(8) 0.136(6) Uani 0.458(13) 1 d D U P E 11
F8B_2 F 0.8884(9) 0.9718(6) 0.7663(8) 0.139(5) Uani 0.542(13) 1 d D U P E 12
F8F_2 F 0.7796(11) 0.9196(7) 0.7406(5) 0.125(4) Uani 0.542(13) 1 d D U P E 12
F8D_2 F 0.7670(9) 0.9453(5) 0.8084(5) 0.114(4) Uani 0.542(13) 1 d D U P E 12
C9_2 C 1.0011(5) 0.8305(3) 0.8013(2) 0.0523(12) Uani 1 1 d . . . . .
H9_2 H 1.0345 0.8698 0.7876 0.063 Uiso 1 1 calc R U . . .
C10_2 C 1.2347(4) 0.8128(2) 0.81603(16) 0.0405(9) Uani 1 1 d . . . . .
C11_2 C 1.1993(4) 0.8617(3) 0.84679(18) 0.0467(11) Uani 1 1 d . . . . .
H11_2 H 1.1425 0.8545 0.8671 0.056 Uiso 1 1 calc R U . . .
C12_2 C 1.2454(4) 0.9209(3) 0.8485(2) 0.0517(12) Uani 1 1 d . . . . .
C13_2 C 1.2015(7) 0.9713(5) 0.8824(4) 0.090(2) Uani 1 1 d . . . . .
F13A_2 F 1.2688(4) 1.0120(4) 0.8901(3) 0.137(3) Uani 1 1 d . . . . .
F13B_2 F 1.1222(5) 1.0176(3) 0.8659(3) 0.145(3) Uani 1 1 d . . . . .
F13C_2 F 1.1807(7) 0.9338(4) 0.9264(3) 0.159(3) Uani 1 1 d . . . . .
C14_2 C 1.3270(4) 0.9342(3) 0.81952(19) 0.0507(12) Uani 1 1 d . . . . .
H14_2 H 1.3568 0.9755 0.8202 0.061 Uiso 1 1 calc R U . . .
C15_2 C 1.3640(5) 0.8859(3) 0.78952(18) 0.0521(12) Uani 1 1 d . . . . .
C16_2 C 1.4563(8) 0.8955(5) 0.7600(3) 0.085(2) Uani 1 1 d . . . . .
F16A_2 F 1.5384(5) 0.8545(6) 0.7819(3) 0.174(4) Uani 1 1 d . . . . .
F16B_2 F 1.4702(7) 0.9628(4) 0.7494(3) 0.175(4) Uani 1 1 d . . . . .
F16C_2 F 1.4554(5) 0.8767(3) 0.71678(18) 0.1089(17) Uani 1 1 d . . . . .
C17_2 C 1.3190(4) 0.8260(3) 0.78771(17) 0.0481(11) Uani 1 1 d . . . . .
H17_2 H 1.3466 0.7936 0.7667 0.058 Uiso 1 1 calc R U . . .
C18_2 C 1.2072(4) 0.6999(3) 0.77235(17) 0.0455(10) Uani 1 1 d . . . . .
C19_2 C 1.2205(4) 0.6224(3) 0.7795(2) 0.0493(11) Uani 1 1 d . . . . .
H19_2 H 1.2233 0.5937 0.8125 0.059 Uiso 1 1 calc R U . . .
C20_2 C 1.2299(4) 0.5857(4) 0.7406(2) 0.0608(15) Uani 1 1 d . . . . .
C21_2 C 1.2410(5) 0.5031(4) 0.7531(3) 0.079(2) Uani 1 1 d . . . . .
F21B_2 F 1.1627(3) 0.4815(2) 0.7774(2) 0.0957(15) Uani 1 1 d . . . . .
F21A_2 F 1.2521(4) 0.4735(3) 0.7134(2) 0.117(2) Uani 1 1 d . . . . .
F21C_2 F 1.3231(3) 0.4688(3) 0.7826(2) 0.1014(16) Uani 1 1 d . . . . .
C22_2 C 1.2243(4) 0.6243(4) 0.6933(3) 0.0690(18) Uani 1 1 d . . . . .
H22_2 H 1.2289 0.5994 0.6668 0.083 Uiso 1 1 calc R U . . .
C23_2 C 1.2117(4) 0.7000(5) 0.6841(2) 0.0678(18) Uani 1 1 d . . . . .
C24_2 C 1.2020(4) 0.7385(4) 0.72331(19) 0.0554(13) Uani 1 1 d . . . . .
H24_2 H 1.1920 0.7912 0.7158 0.067 Uiso 1 1 calc R U . . .
C25_2 C 1.2007(6) 0.7450(7) 0.6322(2) 0.097(3) Uani 1 1 d . . . . .
F25A_2 F 1.1226(4) 0.7320(4) 0.60878(17) 0.128(2) Uani 1 1 d . . . . .
F25B_2 F 1.2784(4) 0.7228(5) 0.60443(16) 0.137(3) Uani 1 1 d . . . . .
F25C_2 F 1.1889(8) 0.8150(4) 0.62703(17) 0.162(3) Uani 1 1 d . . . . .
C26_2 C 1.2406(4) 0.6836(2) 0.87009(17) 0.0434(10) Uani 1 1 d . . . . .
C27_2 C 1.3382(4) 0.6410(3) 0.86921(18) 0.0481(11) Uani 1 1 d . . . . .
H27_2 H 1.3714 0.6427 0.8384 0.058 Uiso 1 1 calc R U . . .
C28_2 C 1.3892(5) 0.5960(3) 0.9115(2) 0.0594(14) Uani 1 1 d . . . . .
F29C_2 F 1.5571(8) 0.5591(7) 0.9466(4) 0.093(3) Uani 0.506(16) 1 d D U P F 13
F29E_2 F 1.5476(8) 0.5738(9) 0.8723(4) 0.110(5) Uani 0.506(16) 1 d D U P F 13
F29A_2 F 1.5014(19) 0.4795(8) 0.9222(7) 0.100(5) Uani 0.506(16) 1 d D U P F 13
F29B_2 F 1.499(2) 0.4834(8) 0.9388(5) 0.094(5) Uani 0.494(16) 1 d D U P F 14
F29D_2 F 1.5651(10) 0.5786(9) 0.9146(9) 0.140(6) Uani 0.494(16) 1 d D U P F 14
F29F_2 F 1.5061(10) 0.5313(7) 0.8625(4) 0.099(4) Uani 0.494(16) 1 d D U P F 14
C29_2 C 1.4932(6) 0.5499(4) 0.9087(3) 0.0788(17) Uani 1 1 d D U . . .
C30_2 C 1.3426(6) 0.5919(4) 0.9571(2) 0.0743(18) Uani 1 1 d . . . . .
H30_2 H 1.3763 0.5607 0.9862 0.089 Uiso 1 1 calc R U . . .
C31_2 C 1.2485(6) 0.6332(4) 0.9592(2) 0.0705(17) Uani 1 1 d . . . . .
C32_2 C 1.1993(7) 0.6339(6) 1.0077(2) 0.105(2) Uani 1 1 d D U . . .
F32A_2 F 1.1001(8) 0.6394(10) 1.0038(6) 0.122(4) Uani 0.639(15) 1 d D U P G 15
F32C_2 F 1.1922(9) 0.7001(6) 1.0235(3) 0.126(4) Uani 0.639(15) 1 d D U P G 15
F32E_2 F 1.2392(11) 0.5840(9) 1.0443(3) 0.150(6) Uani 0.639(15) 1 d D U P G 15
F32B_2 F 1.1074(13) 0.6646(12) 1.0106(9) 0.098(5) Uani 0.361(15) 1 d D U P G 16
F32D_2 F 1.2586(14) 0.6419(15) 1.0412(5) 0.124(6) Uani 0.361(15) 1 d D U P G 16
F32F_2 F 1.1982(16) 0.5559(9) 1.0303(6) 0.107(5) Uani 0.361(15) 1 d D U P G 16
C33_2 C 1.1964(5) 0.6791(3) 0.91683(18) 0.0532(12) Uani 1 1 d . . . . .
H33_2 H 1.1301 0.7075 0.9198 0.064 Uiso 1 1 calc R U . . .
Ir1_3 Ir 0.77801(2) 0.74454(2) 0.54057(2) 0.04712(8) Uani 1 1 d . . . . .
H1_3 H 0.7228 0.7310 0.4940 0.057 Uiso 1 1 d R U . . .
P2_3 P 0.61544(9) 0.75485(7) 0.57669(4) 0.0447(3) Uani 1 1 d . . . . .
C3_3 C 0.6143(4) 0.6999(3) 0.64181(17) 0.0477(11) Uani 1 1 d . . . . .
H3_3 H 0.6677 0.6537 0.6435 0.057 Uiso 1 1 calc R U . . .
C4_3 C 0.6467(4) 0.7381(3) 0.68044(18) 0.0520(12) Uani 1 1 d . . . . .
H4A_3 H 0.7086 0.7573 0.6693 0.062 Uiso 1 1 calc R U . . .
H4B_3 H 0.5918 0.7806 0.6839 0.062 Uiso 1 1 calc R U . . .
C5_3 C 0.6685(5) 0.6832(4) 0.7306(2) 0.0628(14) Uani 1 1 d . . . . .
H5A_3 H 0.7254 0.6417 0.7275 0.075 Uiso 1 1 calc R U . . .
H5B_3 H 0.6890 0.7086 0.7552 0.075 Uiso 1 1 calc R U . . .
C6_3 C 0.5737(5) 0.6529(4) 0.7481(2) 0.0710(17) Uani 1 1 d . . . . .
H6A_3 H 0.5902 0.6146 0.7792 0.085 Uiso 1 1 calc R U . . .
H6B_3 H 0.5197 0.6936 0.7552 0.085 Uiso 1 1 calc R U . . .
C7_3 C 0.5351(6) 0.6193(4) 0.7096(2) 0.0737(18) Uani 1 1 d . . . . .
H7A_3 H 0.4711 0.6035 0.7210 0.088 Uiso 1 1 calc R U . . .
H7B_3 H 0.5857 0.5745 0.7059 0.088 Uiso 1 1 calc R U . . .
C8_3 C 0.5156(5) 0.6734(4) 0.6592(2) 0.0655(16) Uani 1 1 d . . . . .
H8A_3 H 0.4611 0.7166 0.6619 0.079 Uiso 1 1 calc R U . . .
H8B_3 H 0.4931 0.6486 0.6348 0.079 Uiso 1 1 calc R U . . .
C9_3 C 0.5455(5) 0.8510(3) 0.5734(2) 0.0621(16) Uani 1 1 d . . . . .
H9_3 H 0.5458 0.8758 0.5376 0.075 Uiso 1 1 calc R U . . .
C10_3 C 0.5969(6) 0.8974(3) 0.6001(2) 0.076(2) Uani 1 1 d . . . . .
H10A_3 H 0.5922 0.8799 0.6364 0.091 Uiso 1 1 calc R U . . .
H10B_3 H 0.6699 0.8911 0.5917 0.091 Uiso 1 1 calc R U . . .
C11_3 C 0.5451(8) 0.9800(4) 0.5848(3) 0.107(4) Uani 1 1 d . . . . .
H11A_3 H 0.5777 1.0091 0.6029 0.129 Uiso 1 1 calc R U . . .
H11B_3 H 0.5540 0.9982 0.5490 0.129 Uiso 1 1 calc R U . . .
C12_3 C 0.4322(10) 0.9913(6) 0.5961(4) 0.135(6) Uani 1 1 d . . . . .
H12A_3 H 0.4234 0.9791 0.6324 0.162 Uiso 1 1 calc R U . . .
H12B_3 H 0.3995 1.0441 0.5835 0.162 Uiso 1 1 calc R U . . .
C13_3 C 0.3814(8) 0.9439(7) 0.5730(3) 0.130(5) Uani 1 1 d . . . . .
H13A_3 H 0.3814 0.9613 0.5366 0.156 Uiso 1 1 calc R U . . .
H13B_3 H 0.3096 0.9497 0.5835 0.156 Uiso 1 1 calc R U . . .
C14_3 C 0.4325(5) 0.8618(5) 0.5867(3) 0.085(2) Uani 1 1 d . . . . .
H14A_3 H 0.3981 0.8335 0.5687 0.102 Uiso 1 1 calc R U . . .
H14B_3 H 0.4261 0.8424 0.6226 0.102 Uiso 1 1 calc R U . . .
C15_3 C 0.5283(4) 0.7157(4) 0.5433(2) 0.0660(17) Uani 1 1 d . . . . .
H15_3 H 0.4639 0.7182 0.5625 0.079 Uiso 1 1 calc R U . . .
C16_3 C 0.4978(5) 0.7601(5) 0.4907(2) 0.078(2) Uani 1 1 d . . . . .
H16A_3 H 0.5586 0.7591 0.4696 0.093 Uiso 1 1 calc R U . . .
H16B_3 H 0.4676 0.8125 0.4911 0.093 Uiso 1 1 calc R U . . .
C17_3 C 0.4175(6) 0.7238(7) 0.4692(3) 0.107(4) Uani 1 1 d . . . . .
H17A_3 H 0.3548 0.7291 0.4889 0.128 Uiso 1 1 calc R U . . .
H17B_3 H 0.3994 0.7507 0.4347 0.128 Uiso 1 1 calc R U . . .
C18_3 C 0.4582(8) 0.6422(7) 0.4703(3) 0.109(3) Uani 1 1 d . . . . .
H18A_3 H 0.4055 0.6213 0.4572 0.131 Uiso 1 1 calc R U . . .
H18B_3 H 0.5186 0.6366 0.4491 0.131 Uiso 1 1 calc R U . . .
C19_3 C 0.4869(7) 0.6008(6) 0.5224(3) 0.099(3) Uani 1 1 d . . . . .
H19A_3 H 0.5138 0.5476 0.5231 0.119 Uiso 1 1 calc R U . . .
H19B_3 H 0.4259 0.6048 0.5434 0.119 Uiso 1 1 calc R U . . .
C20_3 C 0.5680(5) 0.6333(4) 0.5430(2) 0.0688(16) Uani 1 1 d . . . . .
H20A_3 H 0.6295 0.6281 0.5225 0.083 Uiso 1 1 calc R U . . .
H20B_3 H 0.5875 0.6050 0.5772 0.083 Uiso 1 1 calc R U . . .
N21_3 N 0.8514(3) 0.7584(3) 0.60641(16) 0.0519(10) Uani 1 1 d . . . . .
C22_3 C 0.8682(5) 0.8196(4) 0.6170(2) 0.0676(16) Uani 1 1 d . . . . .
H22_3 H 0.8500 0.8645 0.5926 0.081 Uiso 1 1 calc R U . . .
C23_3 C 0.9107(7) 0.8229(6) 0.6612(3) 0.089(2) Uani 1 1 d . . . . .
H23_3 H 0.9180 0.8690 0.6675 0.106 Uiso 1 1 calc R U . . .
C24_3 C 0.9419(6) 0.7581(6) 0.6955(3) 0.091(3) Uani 1 1 d . . . . .
H24_3 H 0.9722 0.7591 0.7258 0.110 Uiso 1 1 calc R U . . .
C25_3 C 0.9299(5) 0.6914(5) 0.6867(2) 0.0734(19) Uani 1 1 d . . . . .
C26_3 C 0.9580(6) 0.6237(7) 0.7195(3) 0.094(3) Uani 1 1 d . . . . .
H26_3 H 0.9890 0.6216 0.7503 0.113 Uiso 1 1 calc R U . . .
C27_3 C 0.9427(6) 0.5610(6) 0.7088(3) 0.096(3) Uani 1 1 d . . . . .
H27_3 H 0.9632 0.5152 0.7321 0.115 Uiso 1 1 calc R U . . .
C28_3 C 0.8955(5) 0.5620(4) 0.6625(3) 0.080(2) Uani 1 1 d . . . . .
H28_3 H 0.8839 0.5172 0.6557 0.096 Uiso 1 1 calc R U . . .
C29_3 C 0.8674(4) 0.6278(4) 0.6282(2) 0.0614(14) Uani 1 1 d . . . . .
C30_3 C 0.8195(5) 0.6332(3) 0.5784(2) 0.0551(12) Uani 1 1 d . . . . .
H30A_3 H 0.7585 0.6109 0.5831 0.066 Uiso 1 1 calc R U . . .
H30B_3 H 0.8686 0.6052 0.5586 0.066 Uiso 1 1 calc R U . . .
C31_3 C 0.8822(4) 0.6927(4) 0.6401(2) 0.0572(13) Uani 1 1 d . . . . .
C32_3 C 0.8871(4) 0.7168(3) 0.4805(2) 0.0558(13) Uani 1 1 d . . . . .
H32_3 H 0.9036 0.6628 0.4799 0.067 Uiso 1 1 calc R U . . .
C33_3 C 0.9408(4) 0.7349(4) 0.5164(2) 0.0604(14) Uani 1 1 d . . . . .
H33_3 H 0.9899 0.6921 0.5366 0.072 Uiso 1 1 calc R U . . .
C34_3 C 0.9721(5) 0.8085(5) 0.5089(3) 0.0763(19) Uani 1 1 d . . . . .
H34A_3 H 1.0281 0.8091 0.4849 0.092 Uiso 1 1 calc R U . . .
H34B_3 H 0.9994 0.8128 0.5407 0.092 Uiso 1 1 calc R U . . .
C35_3 C 0.8866(6) 0.8767(4) 0.4902(3) 0.0745(19) Uani 1 1 d . . . . .
H35A_3 H 0.8901 0.8917 0.4538 0.089 Uiso 1 1 calc R U . . .
H35B_3 H 0.8984 0.9184 0.5041 0.089 Uiso 1 1 calc R U . . .
C36_3 C 0.7782(5) 0.8636(3) 0.5040(2) 0.0645(16) Uani 1 1 d . . . . .
H36_3 H 0.7379 0.9005 0.5218 0.077 Uiso 1 1 calc R U . . .
C37_3 C 0.7212(5) 0.8382(3) 0.4750(2) 0.0615(15) Uani 1 1 d . . . . .
H37_3 H 0.6467 0.8596 0.4759 0.074 Uiso 1 1 calc R U . . .
C38_3 C 0.7534(5) 0.8154(4) 0.4272(2) 0.0675(16) Uani 1 1 d . . . . .
H38A_3 H 0.7495 0.8605 0.4006 0.081 Uiso 1 1 calc R U . . .
H38B_3 H 0.7051 0.7869 0.4185 0.081 Uiso 1 1 calc R U . . .
C39_3 C 0.8611(5) 0.7681(4) 0.4298(2) 0.0634(15) Uani 1 1 d . . . . .
H39A_3 H 0.8677 0.7379 0.4045 0.076 Uiso 1 1 calc R U . . .
H39B_3 H 0.9105 0.8012 0.4223 0.076 Uiso 1 1 calc R U . . .
Ir1_4 Ir 0.41177(2) 0.19495(2) 0.97473(2) 0.04532(10) Uani 0.7224(7) 1 d . . P H 1
H1_4 H 0.3509 0.1670 1.0232 0.054 Uiso 0.7224(7) 1 d R U P H 1
P2_4 P 0.24675(11) 0.23821(8) 0.93904(6) 0.0316(3) Uani 0.7224(7) 1 d . . P H 1
C3_4 C 0.2358(5) 0.2213(4) 0.8761(3) 0.0399(16) Uani 0.7224(7) 1 d D . P H 1
H3_4 H 0.2851 0.1737 0.8759 0.048 Uiso 0.7224(7) 1 calc R U P H 1
C4_4 C 0.2702(6) 0.2800(4) 0.8347(2) 0.0513(16) Uani 0.7224(7) 1 d D . P H 1
H4A_4 H 0.2202 0.3276 0.8310 0.062 Uiso 0.7224(7) 1 calc R U P H 1
H4B_4 H 0.3367 0.2881 0.8442 0.062 Uiso 0.7224(7) 1 calc R U P H 1
C5_4 C 0.2798(6) 0.2564(5) 0.7853(3) 0.065(2) Uani 0.7224(7) 1 d D . P H 1
H5A_4 H 0.3312 0.2095 0.7884 0.078 Uiso 0.7224(7) 1 calc R U P H 1
H5B_4 H 0.3027 0.2950 0.7598 0.078 Uiso 0.7224(7) 1 calc R U P H 1
C6_4 C 0.1769(7) 0.2451(7) 0.7697(3) 0.079(3) Uani 0.7224(7) 1 d D . P H 1
H6A_4 H 0.1842 0.2273 0.7385 0.094 Uiso 0.7224(7) 1 calc R U P H 1
H6B_4 H 0.1272 0.2931 0.7637 0.094 Uiso 0.7224(7) 1 calc R U P H 1
C7_4 C 0.1377(7) 0.1885(6) 0.8100(3) 0.072(3) Uani 0.7224(7) 1 d D . P H 1
H7A_4 H 0.0690 0.1846 0.8003 0.086 Uiso 0.7224(7) 1 calc R U P H 1
H7B_4 H 0.1834 0.1392 0.8130 0.086 Uiso 0.7224(7) 1 calc R U P H 1
C8_4 C 0.1323(6) 0.2100(6) 0.8601(3) 0.053(2) Uani 0.7224(7) 1 d D . P H 1
H8A_4 H 0.1105 0.1705 0.8853 0.064 Uiso 0.7224(7) 1 calc R U P H 1
H8B_4 H 0.0807 0.2565 0.8582 0.064 Uiso 0.7224(7) 1 calc R U P H 1
C9_4 C 0.1522(6) 0.1901(3) 0.9753(2) 0.0358(13) Uani 0.7224(7) 1 d D . P H 1
H9_4 H 0.0867 0.2075 0.9558 0.043 Uiso 0.7224(7) 1 calc R U P H 1
C10_4 C 0.1802(6) 0.1049(3) 0.9816(3) 0.0455(15) Uani 0.7224(7) 1 d D . P H 1
H10A_4 H 0.2437 0.0846 1.0018 0.055 Uiso 0.7224(7) 1 calc R U P H 1
H10B_4 H 0.1922 0.0923 0.9489 0.055 Uiso 0.7224(7) 1 calc R U P H 1
C11_4 C 0.0929(10) 0.0701(8) 1.0074(5) 0.062(4) Uani 0.7224(7) 1 d D . P H 1
H11A_4 H 0.0300 0.0894 0.9867 0.075 Uiso 0.7224(7) 1 calc R U P H 1
H11B_4 H 0.1108 0.0155 1.0112 0.075 Uiso 0.7224(7) 1 calc R U P H 1
C12_4 C 0.0741(7) 0.0889(4) 1.0586(3) 0.062(2) Uani 0.7224(7) 1 d D . P H 1
H12A_4 H 0.0181 0.0663 1.0748 0.074 Uiso 0.7224(7) 1 calc R U P H 1
H12B_4 H 0.1362 0.0683 1.0796 0.074 Uiso 0.7224(7) 1 calc R U P H 1
C13_4 C 0.0461(6) 0.1728(4) 1.0526(3) 0.0511(16) Uani 0.7224(7) 1 d D . P H 1
H13A_4 H 0.0354 0.1848 1.0856 0.061 Uiso 0.7224(7) 1 calc R U P H 1
H13B_4 H -0.0186 0.1926 1.0334 0.061 Uiso 0.7224(7) 1 calc R U P H 1
C14_4 C 0.1303(14) 0.2103(10) 1.0260(3) 0.041(3) Uani 0.7224(7) 1 d D . P H 1
H14A_4 H 0.1086 0.2649 1.0213 0.049 Uiso 0.7224(7) 1 calc R U P H 1
H14B_4 H 0.1933 0.1941 1.0467 0.049 Uiso 0.7224(7) 1 calc R U P H 1
C15_4 C 0.1900(7) 0.3376(4) 0.9375(3) 0.0464(19) Uani 0.7224(7) 1 d D . P H 1
H15_4 H 0.1924 0.3420 0.9728 0.056 Uiso 0.7224(7) 1 calc R U P H 1
C16_4 C 0.0785(5) 0.3642(4) 0.9222(3) 0.0515(17) Uani 0.7224(7) 1 d D . P H 1
H16A_4 H 0.0388 0.3280 0.9398 0.062 Uiso 0.7224(7) 1 calc R U P H 1
H16B_4 H 0.0707 0.3684 0.8862 0.062 Uiso 0.7224(7) 1 calc R U P H 1
C17_4 C 0.0380(6) 0.4401(4) 0.9347(4) 0.066(2) Uani 0.7224(7) 1 d D . P H 1
H17A_4 H -0.0336 0.4584 0.9230 0.080 Uiso 0.7224(7) 1 calc R U P H 1
H17B_4 H 0.0393 0.4343 0.9711 0.080 Uiso 0.7224(7) 1 calc R U P H 1
C18_4 C 0.1000(11) 0.4969(7) 0.9114(7) 0.083(5) Uani 0.7224(7) 1 d D . P H 1
H18A_4 H 0.0752 0.5434 0.9229 0.099 Uiso 0.7224(7) 1 calc R U P H 1
H18B_4 H 0.0910 0.5082 0.8750 0.099 Uiso 0.7224(7) 1 calc R U P H 1
C19_4 C 0.2131(7) 0.4680(4) 0.9250(4) 0.079(3) Uani 0.7224(7) 1 d D . P H 1
H19A_4 H 0.2233 0.4611 0.9611 0.095 Uiso 0.7224(7) 1 calc R U P H 1
H19B_4 H 0.2527 0.5046 0.9079 0.095 Uiso 0.7224(7) 1 calc R U P H 1
C20_4 C 0.2508(6) 0.3935(3) 0.9095(3) 0.0575(19) Uani 0.7224(7) 1 d D . P H 1
H20A_4 H 0.2408 0.4002 0.8734 0.069 Uiso 0.7224(7) 1 calc R U P H 1
H20B_4 H 0.3243 0.3750 0.9176 0.069 Uiso 0.7224(7) 1 calc R U P H 1
N21_4 N 0.4855(4) 0.2360(3) 0.9055(2) 0.0488(13) Uani 0.7224(7) 1 d . U P H 1
C22_4 C 0.5074(6) 0.3024(5) 0.8885(4) 0.070(2) Uani 0.7224(7) 1 d . U P H 1
H22_4 H 0.4917 0.3379 0.9085 0.083 Uiso 0.7224(7) 1 calc R U P H 1
C23_4 C 0.5525(9) 0.3233(8) 0.8425(6) 0.083(3) Uani 0.7224(7) 1 d . U P H 1
H23_4 H 0.5679 0.3713 0.8324 0.100 Uiso 0.7224(7) 1 calc R U P H 1
C24_4 C 0.5740(8) 0.2732(7) 0.8126(5) 0.086(3) Uani 0.7224(7) 1 d . U P H 1
H24_4 H 0.6022 0.2867 0.7809 0.104 Uiso 0.7224(7) 1 calc R U P H 1
C25_4 C 0.5540(6) 0.2020(5) 0.8292(3) 0.0640(18) Uani 0.7224(7) 1 d . U P H 1
C26_4 C 0.5774(7) 0.1446(6) 0.8035(4) 0.072(2) Uani 0.7224(7) 1 d . U P H 1
H26_4 H 0.6119 0.1519 0.7730 0.087 Uiso 0.7224(7) 1 calc R U P H 1
C27_4 C 0.5506(8) 0.0790(6) 0.8221(4) 0.076(2) Uani 0.7224(7) 1 d . U P H 1
H27_4 H 0.5637 0.0422 0.8030 0.091 Uiso 0.7224(7) 1 calc R U P H 1
C28_4 C 0.5080(6) 0.0635(5) 0.8647(3) 0.0623(18) Uani 0.7224(7) 1 d . U P H 1
H28_4 H 0.4934 0.0155 0.8759 0.075 Uiso 0.7224(7) 1 calc R U P H 1
C29_4 C 0.4828(5) 0.1153(4) 0.8944(3) 0.0447(13) Uani 0.7224(7) 1 d . U P H 1
C30_4 C 0.4312(8) 0.1012(8) 0.9437(4) 0.044(2) Uani 0.7224(7) 1 d . U P H 1
H30A_4 H 0.4731 0.0579 0.9665 0.052 Uiso 0.7224(7) 1 calc R U P H 1
H30B_4 H 0.3640 0.0895 0.9392 0.052 Uiso 0.7224(7) 1 calc R U P H 1
C31_4 C 0.5067(5) 0.1854(4) 0.8768(3) 0.0494(14) Uani 0.7224(7) 1 d . U P H 1
C32_4 C 0.4412(7) 0.2938(5) 1.0022(4) 0.071(3) Uani 0.7224(7) 1 d . . P H 1
H32_4 H 0.4085 0.3430 0.9812 0.085 Uiso 0.7224(7) 1 calc R U P H 1
C33_4 C 0.5759(6) 0.1556(5) 0.9981(4) 0.061(2) Uani 0.7224(7) 1 d . . P H 1
H33_4 H 0.6142 0.1185 0.9799 0.074 Uiso 0.7224(7) 1 calc R U P H 1
C34_4 C 0.6259(8) 0.2213(6) 0.9962(5) 0.091(4) Uani 0.7224(7) 1 d . . P H 1
H34A_4 H 0.6474 0.2390 0.9620 0.109 Uiso 0.7224(7) 1 calc R U P H 1
H34B_4 H 0.6877 0.2050 1.0178 0.109 Uiso 0.7224(7) 1 calc R U P H 1
C35_4 C 0.5038(8) 0.1543(6) 1.0843(4) 0.079(3) Uani 0.7224(7) 1 d . . P H 1
H35A_4 H 0.5033 0.1120 1.1127 0.095 Uiso 0.7224(7) 1 calc R U P H 1
H35B_4 H 0.5626 0.1762 1.0891 0.095 Uiso 0.7224(7) 1 calc R U P H 1
C36_4 C 0.5189(7) 0.1247(5) 1.0367(3) 0.068(2) Uani 0.7224(7) 1 d . . P H 1
H36_4 H 0.5243 0.0699 1.0416 0.081 Uiso 0.7224(7) 1 calc R U P H 1
C37_4 C 0.3739(7) 0.2599(5) 1.0355(4) 0.065(3) Uani 0.7224(7) 1 d . . P H 1
H37_4 H 0.3026 0.2896 1.0339 0.078 Uiso 0.7224(7) 1 calc R U P H 1
C38_4 C 0.4063(11) 0.2124(8) 1.0845(4) 0.091(4) Uani 0.7224(7) 1 d . . P H 1
H38A_4 H 0.3509 0.1868 1.0979 0.109 Uiso 0.7224(7) 1 calc R U P H 1
H38B_4 H 0.4164 0.2444 1.1071 0.109 Uiso 0.7224(7) 1 calc R U P H 1
C39_4 C 0.5537(8) 0.2860(6) 1.0131(5) 0.091(4) Uani 0.7224(7) 1 d . . P H 1
H39A_4 H 0.5632 0.2795 1.0492 0.109 Uiso 0.7224(7) 1 calc R U P H 1
H39B_4 H 0.5740 0.3330 0.9969 0.109 Uiso 0.7224(7) 1 calc R U P H 1
Ir1_5 Ir 0.26722(5) 0.15933(3) 0.97645(2) 0.0417(2) Uani 0.2776(7) 1 d . . P H 2
H1_5 H 0.1876 0.1420 0.9410 0.050 Uiso 0.2776(7) 1 d R U P H 2
P2_5 P 0.2736(3) 0.2593(2) 0.9102(2) 0.0403(9) Uani 0.2776(7) 1 d . . P H 2
C3_5 C 0.4046(13) 0.2739(10) 0.8932(6) 0.049(4) Uani 0.2776(7) 1 d D U P H 2
H3_5 H 0.4495 0.2232 0.8998 0.058 Uiso 0.2776(7) 1 calc R U P H 2
C4_5 C 0.4499(12) 0.3176(10) 0.9244(8) 0.053(4) Uani 0.2776(7) 1 d D U P H 2
H4A_5 H 0.4172 0.3710 0.9145 0.064 Uiso 0.2776(7) 1 calc R U P H 2
H4B_5 H 0.4354 0.2999 0.9598 0.064 Uiso 0.2776(7) 1 calc R U P H 2
C5_5 C 0.5651(14) 0.3083(14) 0.9178(9) 0.070(5) Uani 0.2776(7) 1 d D U P H 2
H5A_5 H 0.5933 0.3361 0.9386 0.084 Uiso 0.2776(7) 1 calc R U P H 2
H5B_5 H 0.5987 0.2552 0.9278 0.084 Uiso 0.2776(7) 1 calc R U P H 2
C6_5 C 0.583(2) 0.3385(16) 0.8632(8) 0.072(6) Uani 0.2776(7) 1 d D U P H 2
H6A_5 H 0.6577 0.3306 0.8581 0.087 Uiso 0.2776(7) 1 calc R U P H 2
H6B_5 H 0.5560 0.3928 0.8554 0.087 Uiso 0.2776(7) 1 calc R U P H 2
C7_5 C 0.5363(17) 0.3046(17) 0.8261(11) 0.066(6) Uani 0.2776(7) 1 d D U P H 2
H7A_5 H 0.5711 0.2521 0.8288 0.079 Uiso 0.2776(7) 1 calc R U P H 2
H7B_5 H 0.5433 0.3324 0.7918 0.079 Uiso 0.2776(7) 1 calc R U P H 2
C8_5 C 0.4225(15) 0.3096(14) 0.8387(7) 0.066(5) Uani 0.2776(7) 1 d D U P H 2
H8A_5 H 0.3875 0.3625 0.8317 0.079 Uiso 0.2776(7) 1 calc R U P H 2
H8B_5 H 0.3915 0.2847 0.8169 0.079 Uiso 0.2776(7) 1 calc R U P H 2
C9_5 C 0.2267(11) 0.2442(10) 0.8547(8) 0.038(4) Uani 0.2776(7) 1 d D U P H 2
H9_5 H 0.2367 0.2885 0.8291 0.046 Uiso 0.2776(7) 1 calc R U P H 2
C10_5 C 0.2849(16) 0.1781(10) 0.8346(6) 0.056(4) Uani 0.2776(7) 1 d D U P H 2
H10A_5 H 0.3588 0.1770 0.8362 0.067 Uiso 0.2776(7) 1 calc R U P H 2
H10B_5 H 0.2724 0.1316 0.8561 0.067 Uiso 0.2776(7) 1 calc R U P H 2
C11_5 C 0.2552(14) 0.1803(13) 0.7813(7) 0.061(4) Uani 0.2776(7) 1 d D U P H 2
H11A_5 H 0.2739 0.2239 0.7588 0.073 Uiso 0.2776(7) 1 calc R U P H 2
H11B_5 H 0.2928 0.1350 0.7713 0.073 Uiso 0.2776(7) 1 calc R U P H 2
C12_5 C 0.1415(14) 0.1849(13) 0.7771(9) 0.067(5) Uani 0.2776(7) 1 d D U P H 2
H12A_5 H 0.1248 0.1379 0.7958 0.080 Uiso 0.2776(7) 1 calc R U P H 2
H12B_5 H 0.1223 0.1911 0.7420 0.080 Uiso 0.2776(7) 1 calc R U P H 2
C13_5 C 0.0799(16) 0.2493(13) 0.7970(7) 0.062(4) Uani 0.2776(7) 1 d D U P H 2
H13A_5 H 0.0066 0.2480 0.7960 0.074 Uiso 0.2776(7) 1 calc R U P H 2
H13B_5 H 0.0895 0.2968 0.7757 0.074 Uiso 0.2776(7) 1 calc R U P H 2
C14_5 C 0.1127(14) 0.2449(13) 0.8499(7) 0.048(4) Uani 0.2776(7) 1 d D U P H 2
H14A_5 H 0.0976 0.1993 0.8716 0.057 Uiso 0.2776(7) 1 calc R U P H 2
H14B_5 H 0.0726 0.2881 0.8616 0.057 Uiso 0.2776(7) 1 calc R U P H 2
C15_5 C 0.191(2) 0.3511(12) 0.9184(7) 0.049(5) Uani 0.2776(7) 1 d D U P H 2
H15_5 H 0.1226 0.3401 0.9270 0.059 Uiso 0.2776(7) 1 calc R U P H 2
C16_5 C 0.1743(16) 0.4125(9) 0.8718(8) 0.062(4) Uani 0.2776(7) 1 d D U P H 2
H16A_5 H 0.1588 0.3921 0.8436 0.074 Uiso 0.2776(7) 1 calc R U P H 2
H16B_5 H 0.2372 0.4321 0.8643 0.074 Uiso 0.2776(7) 1 calc R U P H 2
C17_5 C 0.0861(17) 0.4759(11) 0.8781(11) 0.065(5) Uani 0.2776(7) 1 d D U P H 2
H17A_5 H 0.0777 0.5165 0.8481 0.078 Uiso 0.2776(7) 1 calc R U P H 2
H17B_5 H 0.0218 0.4577 0.8835 0.078 Uiso 0.2776(7) 1 calc R U P H 2
C18_5 C 0.112(4) 0.504(2) 0.9227(10) 0.064(7) Uani 0.2776(7) 1 d D U P H 2
H18A_5 H 0.1717 0.5272 0.9149 0.077 Uiso 0.2776(7) 1 calc R U P H 2
H18B_5 H 0.0541 0.5423 0.9290 0.077 Uiso 0.2776(7) 1 calc R U P H 2
C19_5 C 0.1358(15) 0.4431(9) 0.9693(9) 0.060(4) Uani 0.2776(7) 1 d D U P H 2
H19A_5 H 0.0742 0.4228 0.9794 0.072 Uiso 0.2776(7) 1 calc R U P H 2
H19B_5 H 0.1552 0.4644 0.9964 0.072 Uiso 0.2776(7) 1 calc R U P H 2
C20_5 C 0.2218(13) 0.3812(9) 0.9610(7) 0.052(4) Uani 0.2776(7) 1 d D U P H 2
H20A_5 H 0.2349 0.3412 0.9913 0.063 Uiso 0.2776(7) 1 calc R U P H 2
H20B_5 H 0.2849 0.4004 0.9530 0.063 Uiso 0.2776(7) 1 calc R U P H 2
N21_5 N 0.3776(12) 0.1877(7) 1.0242(5) 0.050(3) Uani 0.2776(7) 1 d . U P H 2
C22_5 C 0.3592(19) 0.2284(10) 1.0565(7) 0.047(4) Uani 0.2776(7) 1 d . U P H 2
H22_5 H 0.2900 0.2476 1.0626 0.056 Uiso 0.2776(7) 1 calc R U P H 2
C23_5 C 0.437(2) 0.2472(14) 1.0842(9) 0.061(5) Uani 0.2776(7) 1 d . U P H 2
H23_5 H 0.4205 0.2774 1.1078 0.073 Uiso 0.2776(7) 1 calc R U P H 2
C24_5 C 0.5346(17) 0.2179(11) 1.0736(7) 0.057(4) Uani 0.2776(7) 1 d . U P H 2
H24_5 H 0.5888 0.2272 1.0909 0.068 Uiso 0.2776(7) 1 calc R U P H 2
C25_5 C 0.5575(15) 0.1758(10) 1.0391(7) 0.051(3) Uani 0.2776(7) 1 d . U P H 2
C26_5 C 0.6590(17) 0.1438(12) 1.0279(8) 0.058(4) Uani 0.2776(7) 1 d . U P H 2
H26_5 H 0.7149 0.1519 1.0446 0.070 Uiso 0.2776(7) 1 calc R U P H 2
C27_5 C 0.6760(15) 0.1018(11) 0.9935(8) 0.055(4) Uani 0.2776(7) 1 d . U P H 2
H27_5 H 0.7444 0.0834 0.9854 0.066 Uiso 0.2776(7) 1 calc R U P H 2
C28_5 C 0.5946(15) 0.0840(11) 0.9684(8) 0.056(4) Uani 0.2776(7) 1 d . U P H 2
H28_5 H 0.6090 0.0526 0.9455 0.067 Uiso 0.2776(7) 1 calc R U P H 2
C29_5 C 0.4961(14) 0.1136(9) 0.9785(6) 0.045(3) Uani 0.2776(7) 1 d . U P H 2
C30_5 C 0.402(2) 0.0992(17) 0.9528(11) 0.041(6) Uani 0.2776(7) 1 d . U P H 2
H30A_5 H 0.4012 0.0455 0.9613 0.049 Uiso 0.2776(7) 1 calc R U P H 2
H30B_5 H 0.4066 0.1147 0.9164 0.049 Uiso 0.2776(7) 1 calc R U P H 2
C31_5 C 0.4772(15) 0.1570(8) 1.0135(6) 0.046(3) Uani 0.2776(7) 1 d . U P H 2
C32_5 C 0.140(5) 0.208(3) 1.0214(8) 0.048(7) Uani 0.2776(7) 1 d D U P H 2
H32_5 H 0.1366 0.2620 1.0202 0.058 Uiso 0.2776(7) 1 calc R U P H 2
C33_5 C 0.2771(15) 0.0675(9) 1.0452(5) 0.049(3) Uani 0.2776(7) 1 d D U P H 2
H33_5 H 0.3467 0.0357 1.0530 0.059 Uiso 0.2776(7) 1 calc R U P H 2
C34_5 C 0.2260(16) 0.0977(10) 1.0882(7) 0.062(4) Uani 0.2776(7) 1 d D U P H 2
H34A_5 H 0.2770 0.1144 1.1056 0.074 Uiso 0.2776(7) 1 calc R U P H 2
H34B_5 H 0.2034 0.0567 1.1118 0.074 Uiso 0.2776(7) 1 calc R U P H 2
C35_5 C 0.1072(18) 0.0569(18) 1.0110(12) 0.050(7) Uani 0.2776(7) 1 d D U P H 2
H35A_5 H 0.0892 0.0161 0.9981 0.060 Uiso 0.2776(7) 1 calc R U P H 2
H35B_5 H 0.0866 0.0503 1.0460 0.060 Uiso 0.2776(7) 1 calc R U P H 2
C36_5 C 0.2222(14) 0.0482(9) 1.0095(6) 0.049(3) Uani 0.2776(7) 1 d D U P H 2
H36_5 H 0.2592 0.0054 0.9959 0.059 Uiso 0.2776(7) 1 calc R U P H 2
C37_5 C 0.0955(18) 0.1960(11) 0.9795(7) 0.049(4) Uani 0.2776(7) 1 d D U P H 2
H37_5 H 0.0647 0.2419 0.9546 0.059 Uiso 0.2776(7) 1 calc R U P H 2
C38_5 C 0.0451(15) 0.1298(10) 0.9823(7) 0.051(4) Uani 0.2776(7) 1 d D U P H 2
H38A_5 H -0.0220 0.1398 0.9980 0.061 Uiso 0.2776(7) 1 calc R U P H 2
H38B_5 H 0.0329 0.1249 0.9483 0.061 Uiso 0.2776(7) 1 calc R U P H 2
C39_5 C 0.1336(17) 0.1627(11) 1.0736(7) 0.064(4) Uani 0.2776(7) 1 d D U P H 2
H39A_5 H 0.0706 0.1428 1.0762 0.076 Uiso 0.2776(7) 1 calc R U P H 2
H39B_5 H 0.1290 0.1956 1.0973 0.076 Uiso 0.2776(7) 1 calc R U P H 2

loop_
_atom_site_aniso_label
_atom_site_aniso_U_11
_atom_site_aniso_U_22
_atom_site_aniso_U_33
_atom_site_aniso_U_23
_atom_site_aniso_U_13
_atom_site_aniso_U_12
B1_1 0.068(4) 0.037(3) 0.035(2) -0.004(2) 0.000(2) -0.007(2)
C2_1 0.081(4) 0.037(2) 0.037(2) -0.0023(19) 0.005(2) -0.008(2)
C3_1 0.078(4) 0.043(3) 0.048(3) -0.008(2) 0.013(3) -0.019(3)
C4_1 0.105(5) 0.045(3) 0.057(3) -0.017(2) 0.030(3) -0.031(3)
C5_1 0.110(6) 0.071(4) 0.089(5) -0.042(4) 0.031(4) -0.044(4)
C6_1 0.102(5) 0.036(3) 0.064(4) -0.005(2) 0.029(3) -0.006(3)
C7_1 0.104(5) 0.045(3) 0.052(3) 0.004(2) 0.013(3) 0.011(3)
C8_1 0.109(5) 0.071(4) 0.074(4) 0.009(3) 0.004(4) 0.029(3)
F8E_1 0.136(12) 0.137(12) 0.113(9) -0.027(8) -0.036(8) 0.070(8)
F8C_1 0.126(10) 0.068(6) 0.147(13) 0.030(5) 0.020(9) 0.034(5)
F8A_1 0.098(7) 0.089(9) 0.085(7) 0.011(6) 0.002(5) 0.013(6)
F8D_1 0.125(8) 0.140(11) 0.090(6) 0.060(7) -0.039(6) -0.040(8)
F8F_1 0.092(6) 0.103(6) 0.173(12) 0.016(6) -0.019(7) 0.018(5)
F8B_1 0.169(13) 0.156(11) 0.226(18) -0.102(13) -0.041(11) 0.090(9)
C9_1 0.094(5) 0.047(3) 0.043(3) -0.003(2) 0.005(3) 0.007(3)
C10_1 0.077(4) 0.046(3) 0.036(2) -0.004(2) 0.003(2) -0.006(2)
F5A_1 0.133(5) 0.225(8) 0.180(6) -0.166(6) 0.064(5) -0.075(5)
F5C_1 0.248(9) 0.106(4) 0.106(4) -0.050(4) -0.055(5) -0.046(5)
F5B_1 0.148(5) 0.129(5) 0.147(5) -0.055(4) 0.045(4) -0.097(4)
C11_1 0.067(3) 0.047(3) 0.039(2) -0.001(2) 0.000(2) -0.007(2)
C12_1 0.078(4) 0.059(3) 0.037(2) 0.001(2) 0.003(2) -0.011(3)
C13_1 0.078(3) 0.069(3) 0.046(3) 0.014(2) 0.002(2) -0.013(3)
F13E_1 0.146(10) 0.115(11) 0.056(5) 0.031(5) -0.025(6) -0.044(8)
F13A_1 0.134(10) 0.075(5) 0.075(6) 0.032(4) 0.013(6) 0.005(5)
F13C_1 0.082(5) 0.113(10) 0.114(11) 0.034(7) 0.007(5) -0.024(5)
F13D_1 0.120(7) 0.090(7) 0.065(5) 0.012(4) 0.035(5) -0.015(5)
F13B_1 0.190(13) 0.076(6) 0.065(5) 0.023(4) -0.017(7) -0.058(7)
F13F_1 0.076(5) 0.076(7) 0.105(9) 0.032(6) -0.009(5) -0.007(4)
C14_1 0.104(5) 0.072(4) 0.033(2) -0.010(2) 0.003(3) -0.019(4)
C15_1 0.120(6) 0.059(3) 0.042(3) -0.016(2) 0.007(3) -0.016(4)
C16_1 0.206(12) 0.067(5) 0.057(4) -0.016(3) 0.033(5) -0.037(6)
F16A_1 0.221(8) 0.070(3) 0.131(5) -0.053(3) -0.021(5) 0.018(4)
F16B_1 0.229(8) 0.085(4) 0.122(5) -0.019(3) -0.023(5) -0.056(5)
F16C_1 0.496(17) 0.116(5) 0.081(4) -0.064(3) 0.099(6) -0.122(7)
C17_1 0.110(5) 0.045(3) 0.040(3) -0.006(2) 0.006(3) -0.009(3)
C18_1 0.054(3) 0.038(2) 0.034(2) -0.0070(17) -0.0001(19) -0.003(2)
C19_1 0.047(3) 0.050(3) 0.039(2) -0.0049(19) -0.0020(19) -0.012(2)
C20_1 0.050(3) 0.049(3) 0.035(2) -0.0018(19) -0.0025(19) -0.011(2)
C21_1 0.062(3) 0.083(3) 0.044(3) 0.013(2) -0.007(2) -0.028(2)
F21D_1 0.103(8) 0.102(7) 0.065(5) 0.042(5) -0.035(5) -0.057(6)
F21B_1 0.119(11) 0.126(8) 0.043(6) -0.013(6) -0.017(6) -0.002(6)
F21F_1 0.066(4) 0.092(6) 0.070(5) 0.034(5) -0.016(4) -0.010(4)
F21A_1 0.114(8) 0.140(7) 0.035(4) 0.008(4) -0.008(4) -0.072(7)
F21C_1 0.079(4) 0.103(7) 0.041(3) 0.021(3) 0.000(3) -0.029(4)
F21E_1 0.132(9) 0.108(7) 0.084(7) 0.000(6) -0.036(7) 0.030(6)
C22_1 0.046(3) 0.051(3) 0.049(3) -0.011(2) 0.005(2) -0.012(2)
C23_1 0.052(3) 0.045(3) 0.056(3) -0.019(2) -0.006(2) -0.007(2)
C24_1 0.064(3) 0.043(2) 0.039(2) -0.0114(19) -0.012(2) -0.001(2)
C25_1 0.068(4) 0.081(4) 0.098(4) -0.018(3) -0.027(3) -0.026(3)
F25A_1 0.051(4) 0.111(6) 0.147(9) -0.049(6) -0.034(5) -0.007(3)
F25C_1 0.072(8) 0.114(6) 0.089(7) -0.004(5) -0.008(5) -0.054(5)
F25E_1 0.081(5) 0.076(5) 0.076(4) -0.021(3) -0.022(3) -0.031(4)
F25F_1 0.145(13) 0.114(11) 0.128(7) 0.027(7) -0.076(8) -0.068(9)
F25B_1 0.063(5) 0.123(9) 0.154(8) -0.043(7) -0.033(5) -0.034(5)
F25D_1 0.074(10) 0.078(5) 0.106(9) -0.025(4) 0.013(6) -0.040(4)
C26_1 0.068(3) 0.046(3) 0.036(2) -0.0060(19) 0.011(2) -0.014(2)
C27_1 0.063(3) 0.053(3) 0.047(3) -0.009(2) 0.008(2) -0.011(2)
C28_1 0.066(4) 0.072(4) 0.058(3) -0.016(3) 0.013(3) -0.008(3)
C29_1 0.069(5) 0.084(5) 0.103(6) -0.024(5) 0.009(4) 0.007(4)
F29B_1 0.106(4) 0.114(4) 0.135(5) -0.066(4) -0.001(3) 0.004(3)
F29A_1 0.080(3) 0.122(4) 0.144(5) -0.043(4) -0.023(3) 0.015(3)
F29C_1 0.105(4) 0.065(3) 0.197(7) 0.015(3) 0.031(4) 0.012(3)
C30_1 0.072(4) 0.094(5) 0.062(4) -0.017(3) 0.021(3) -0.029(4)
C31_1 0.086(5) 0.087(5) 0.062(4) -0.017(3) 0.028(3) -0.042(4)
C32_1 0.117(7) 0.118(7) 0.078(5) -0.012(5) 0.021(5) -0.069(6)
F32A_1 0.201(7) 0.113(4) 0.134(5) 0.027(4) -0.048(5) -0.106(5)
F32C_1 0.157(6) 0.191(7) 0.243(9) -0.112(7) 0.114(6) -0.127(6)
F32B_1 0.155(5) 0.124(4) 0.111(4) -0.023(3) -0.002(4) -0.081(4)
C33_1 0.083(4) 0.056(3) 0.049(3) -0.008(2) 0.017(3) -0.025(3)
B1_2 0.058(3) 0.032(2) 0.034(2) -0.0060(18) 0.003(2) -0.012(2)
C2_2 0.062(3) 0.035(2) 0.037(2) -0.0124(17) 0.008(2) -0.012(2)
C3_2 0.060(3) 0.035(2) 0.047(2) -0.0086(19) 0.014(2) -0.008(2)
C4_2 0.061(3) 0.045(3) 0.062(3) -0.015(2) 0.018(3) -0.013(2)
C5_2 0.062(4) 0.063(4) 0.076(4) -0.015(3) 0.026(3) -0.014(3)
F5B_2 0.133(4) 0.108(3) 0.072(3) -0.002(2) 0.029(3) -0.066(3)
F5C_2 0.099(3) 0.061(2) 0.123(3) -0.036(2) 0.051(3) -0.040(2)
F5A_2 0.063(2) 0.083(3) 0.140(4) -0.008(3) 0.027(2) -0.026(2)
C6_2 0.059(3) 0.056(3) 0.081(4) -0.017(3) 0.015(3) -0.009(3)
C7_2 0.064(4) 0.044(3) 0.073(4) -0.011(3) 0.006(3) 0.001(2)
C8_2 0.084(4) 0.053(3) 0.126(5) -0.001(3) 0.002(4) 0.013(3)
F8A_2 0.134(9) 0.039(5) 0.110(7) 0.009(4) 0.003(6) 0.007(5)
F8C_2 0.158(13) 0.047(5) 0.137(10) -0.016(6) -0.006(8) 0.017(6)
F8E_2 0.085(6) 0.092(10) 0.195(16) 0.022(10) -0.014(6) 0.010(5)
F8B_2 0.096(6) 0.054(5) 0.231(16) 0.021(7) 0.003(8) 0.009(4)
F8F_2 0.116(8) 0.081(6) 0.146(9) -0.011(6) -0.029(6) 0.042(6)
F8D_2 0.096(7) 0.065(5) 0.163(8) -0.029(5) 0.014(6) 0.024(5)
C9_2 0.068(3) 0.037(2) 0.052(3) -0.007(2) 0.005(2) -0.014(2)
C10_2 0.058(3) 0.031(2) 0.0312(19) -0.0036(16) -0.0054(18) -0.0100(19)
C11_2 0.062(3) 0.039(2) 0.040(2) -0.0121(19) -0.003(2) -0.010(2)
C12_2 0.065(3) 0.042(3) 0.050(3) -0.016(2) -0.013(2) -0.005(2)
C13_2 0.097(6) 0.079(5) 0.120(7) -0.066(5) 0.007(5) -0.029(5)
F13A_2 0.120(4) 0.160(5) 0.202(6) -0.153(5) 0.055(4) -0.074(4)
F13B_2 0.095(4) 0.101(4) 0.259(9) -0.104(5) 0.041(5) -0.004(3)
F13C_2 0.243(8) 0.164(6) 0.129(5) -0.117(5) 0.094(5) -0.097(6)
C14_2 0.069(3) 0.034(2) 0.049(3) -0.0028(19) -0.013(2) -0.015(2)
C15_2 0.078(4) 0.043(3) 0.040(2) -0.0045(19) -0.002(2) -0.025(2)
C16_2 0.115(7) 0.083(5) 0.078(5) -0.032(4) 0.032(4) -0.060(5)
F16A_2 0.078(4) 0.312(11) 0.121(5) 0.008(6) 0.017(3) -0.076(5)
F16B_2 0.264(9) 0.121(5) 0.200(7) -0.083(5) 0.153(7) -0.145(6)
F16C_2 0.133(4) 0.134(4) 0.086(3) -0.046(3) 0.049(3) -0.070(4)
C17_2 0.071(3) 0.038(2) 0.039(2) -0.0078(18) 0.004(2) -0.022(2)
C18_2 0.049(3) 0.055(3) 0.039(2) -0.016(2) 0.0043(19) -0.021(2)
C19_2 0.049(3) 0.054(3) 0.057(3) -0.030(2) 0.011(2) -0.019(2)
C20_2 0.043(3) 0.085(4) 0.075(4) -0.053(3) 0.013(2) -0.024(3)
C21_2 0.066(4) 0.074(4) 0.120(6) -0.070(4) 0.007(4) -0.011(3)
F21B_2 0.070(2) 0.061(2) 0.170(5) -0.051(3) 0.013(3) -0.0195(19)
F21A_2 0.100(3) 0.132(4) 0.162(5) -0.120(4) 0.010(3) -0.026(3)
F21C_2 0.070(3) 0.077(3) 0.171(5) -0.069(3) -0.015(3) -0.002(2)
C22_2 0.048(3) 0.105(5) 0.074(4) -0.054(4) 0.009(3) -0.027(3)
C23_2 0.048(3) 0.125(6) 0.039(3) -0.020(3) 0.007(2) -0.036(3)
C24_2 0.054(3) 0.078(4) 0.042(2) -0.015(2) 0.004(2) -0.030(3)
C25_2 0.062(4) 0.190(10) 0.041(3) -0.018(5) 0.004(3) -0.041(5)
F25A_2 0.089(3) 0.238(7) 0.064(3) -0.023(3) -0.015(2) -0.055(4)
F25B_2 0.093(3) 0.274(8) 0.055(2) -0.034(4) 0.031(2) -0.068(4)
F25C_2 0.315(11) 0.123(5) 0.042(2) 0.008(3) 0.010(4) -0.063(6)
C26_2 0.064(3) 0.031(2) 0.037(2) -0.0081(17) 0.005(2) -0.014(2)
C27_2 0.068(3) 0.033(2) 0.042(2) -0.0040(18) 0.003(2) -0.011(2)
C28_2 0.073(4) 0.046(3) 0.051(3) 0.002(2) 0.000(3) -0.008(3)
F29C_2 0.073(5) 0.104(7) 0.082(6) 0.000(5) -0.008(4) 0.002(4)
F29E_2 0.064(5) 0.140(10) 0.079(5) 0.033(6) 0.013(4) 0.021(5)
F29A_2 0.094(8) 0.072(5) 0.119(11) -0.017(5) 0.019(9) 0.012(4)
F29B_2 0.114(10) 0.071(5) 0.072(7) 0.001(5) -0.010(7) 0.018(6)
F29D_2 0.096(7) 0.123(10) 0.207(16) -0.048(11) 0.001(9) -0.024(7)
F29F_2 0.089(8) 0.097(7) 0.084(5) -0.008(4) -0.003(4) 0.032(5)
C29_2 0.071(4) 0.071(3) 0.077(3) 0.004(3) -0.001(3) 0.004(3)
C30_2 0.082(4) 0.076(4) 0.049(3) 0.015(3) -0.002(3) -0.009(3)
C31_2 0.093(5) 0.077(4) 0.038(3) -0.002(3) 0.010(3) -0.021(4)
C32_2 0.125(5) 0.134(6) 0.041(3) -0.003(3) 0.021(3) -0.015(4)
F32A_2 0.131(6) 0.164(11) 0.061(6) -0.024(7) 0.037(4) -0.016(6)
F32C_2 0.153(9) 0.160(8) 0.057(4) -0.030(5) 0.031(5) -0.011(6)
F32E_2 0.178(11) 0.176(10) 0.042(5) 0.027(6) 0.023(5) 0.030(8)
F32B_2 0.130(7) 0.118(11) 0.040(8) -0.012(7) 0.029(5) -0.021(7)
F32D_2 0.152(10) 0.186(16) 0.041(6) -0.031(8) 0.024(6) -0.047(10)
F32F_2 0.142(12) 0.120(8) 0.048(8) 0.009(5) 0.017(7) -0.030(7)
C33_2 0.073(3) 0.050(3) 0.035(2) -0.007(2) 0.007(2) -0.012(2)
Ir1_3 0.04722(12) 0.04759(12) 0.04548(12) -0.01190(8) 0.00539(8) -0.00630(8)
P2_3 0.0400(6) 0.0518(7) 0.0364(6) -0.0034(5) 0.0047(5) -0.0038(5)
C3_3 0.044(3) 0.056(3) 0.039(2) -0.004(2) 0.0026(19) -0.007(2)
C4_3 0.053(3) 0.059(3) 0.041(2) -0.008(2) 0.008(2) -0.010(2)
C5_3 0.064(3) 0.078(4) 0.042(3) -0.003(3) -0.004(2) -0.015(3)
C6_3 0.072(4) 0.083(4) 0.044(3) 0.008(3) 0.008(3) -0.011(3)
C7_3 0.075(4) 0.089(5) 0.053(3) 0.006(3) 0.008(3) -0.032(4)
C8_3 0.056(3) 0.087(4) 0.049(3) 0.004(3) 0.002(2) -0.023(3)
C9_3 0.065(3) 0.058(3) 0.045(3) 0.001(2) 0.017(2) 0.014(3)
C10_3 0.102(5) 0.049(3) 0.059(3) -0.003(3) 0.029(3) 0.010(3)
C11_3 0.167(9) 0.052(4) 0.075(5) -0.001(3) 0.046(5) 0.021(5)
C12_3 0.172(11) 0.091(6) 0.076(5) 0.017(5) 0.049(6) 0.076(7)
C13_3 0.114(8) 0.138(9) 0.072(5) 0.018(6) 0.034(5) 0.071(7)
C14_3 0.063(4) 0.100(5) 0.061(4) 0.004(4) 0.015(3) 0.024(4)
C15_3 0.046(3) 0.108(5) 0.041(3) -0.005(3) -0.005(2) -0.020(3)
C16_3 0.054(3) 0.127(6) 0.044(3) -0.001(3) -0.005(2) -0.018(4)
C17_3 0.062(4) 0.206(12) 0.047(3) -0.003(5) -0.012(3) -0.042(6)
C18_3 0.099(6) 0.169(10) 0.081(5) -0.040(6) -0.010(5) -0.062(7)
C19_3 0.101(6) 0.146(8) 0.075(5) -0.032(5) -0.005(4) -0.070(6)
C20_3 0.074(4) 0.084(4) 0.060(3) -0.023(3) -0.003(3) -0.034(3)
N21_3 0.051(2) 0.064(3) 0.046(2) -0.020(2) 0.0070(18) -0.018(2)
C22_3 0.077(4) 0.082(4) 0.060(3) -0.028(3) 0.019(3) -0.041(3)
C23_3 0.104(6) 0.125(7) 0.065(4) -0.046(5) 0.018(4) -0.062(5)
C24_3 0.066(4) 0.171(9) 0.065(4) -0.056(5) 0.014(3) -0.056(5)
C25_3 0.046(3) 0.120(6) 0.051(3) -0.014(4) 0.008(2) -0.016(3)
C26_3 0.055(4) 0.153(9) 0.054(4) -0.001(5) -0.001(3) -0.001(5)
C27_3 0.066(4) 0.115(7) 0.067(4) 0.026(5) 0.002(3) 0.021(5)
C28_3 0.065(4) 0.073(4) 0.076(4) 0.012(3) 0.005(3) 0.014(3)
C29_3 0.045(3) 0.068(4) 0.058(3) -0.005(3) 0.003(2) 0.007(3)
C30_3 0.061(3) 0.043(3) 0.056(3) -0.010(2) 0.004(2) 0.002(2)
C31_3 0.039(3) 0.082(4) 0.046(3) -0.011(3) 0.006(2) -0.009(3)
C32_3 0.051(3) 0.059(3) 0.055(3) -0.020(2) 0.019(2) 0.000(2)
C33_3 0.038(3) 0.076(4) 0.064(3) -0.018(3) 0.016(2) -0.002(2)
C34_3 0.069(4) 0.112(6) 0.062(4) -0.025(4) 0.019(3) -0.047(4)
C35_3 0.096(5) 0.070(4) 0.068(4) -0.022(3) 0.029(4) -0.039(4)
C36_3 0.092(4) 0.039(3) 0.054(3) -0.005(2) 0.030(3) -0.005(3)
C37_3 0.069(4) 0.055(3) 0.044(3) 0.002(2) 0.013(3) 0.008(3)
C38_3 0.073(4) 0.078(4) 0.041(3) -0.005(3) 0.011(3) -0.003(3)
C39_3 0.067(4) 0.074(4) 0.052(3) -0.024(3) 0.017(3) -0.010(3)
Ir1_4 0.04260(15) 0.04026(15) 0.05377(17) -0.01460(11) -0.00684(11) -0.00459(10)
P2_4 0.0326(7) 0.0262(7) 0.0344(7) 0.0004(6) 0.0029(6) -0.0104(6)
C3_4 0.038(3) 0.043(4) 0.032(3) 0.006(3) 0.001(3) -0.010(3)
C4_4 0.047(4) 0.051(4) 0.046(4) 0.007(3) 0.003(3) -0.010(3)
C5_4 0.062(5) 0.086(6) 0.039(4) 0.006(4) 0.009(3) -0.018(4)
C6_4 0.062(5) 0.127(9) 0.036(4) -0.005(4) -0.006(3) -0.010(5)
C7_4 0.064(5) 0.117(8) 0.046(4) -0.021(5) -0.001(4) -0.039(5)
C8_4 0.048(4) 0.071(6) 0.042(4) -0.007(4) -0.002(3) -0.021(4)
C9_4 0.042(4) 0.029(3) 0.035(3) -0.001(2) 0.000(3) -0.012(3)
C10_4 0.060(4) 0.036(3) 0.047(3) -0.012(3) 0.015(3) -0.022(3)
C11_4 0.078(7) 0.052(7) 0.071(9) -0.018(5) 0.030(6) -0.043(5)
C12_4 0.080(5) 0.051(4) 0.053(4) 0.003(3) 0.026(4) -0.028(4)
C13_4 0.059(4) 0.053(4) 0.039(3) -0.005(3) 0.013(3) -0.014(3)
C14_4 0.049(6) 0.036(5) 0.038(4) -0.010(3) 0.006(4) -0.012(4)
C15_4 0.047(4) 0.026(4) 0.061(5) 0.003(3) 0.002(4) -0.011(3)
C16_4 0.045(4) 0.036(3) 0.064(4) 0.004(3) 0.008(3) -0.003(3)
C17_4 0.052(4) 0.039(4) 0.098(6) -0.004(4) 0.018(4) -0.001(3)
C18_4 0.068(9) 0.029(5) 0.133(12) 0.003(8) 0.022(8) 0.005(5)
C19_4 0.068(5) 0.028(3) 0.134(9) -0.001(4) 0.021(5) -0.012(3)
C20_4 0.044(4) 0.031(3) 0.091(6) 0.002(3) 0.010(4) -0.011(3)
N21_4 0.032(3) 0.046(3) 0.065(3) -0.002(2) 0.004(2) -0.011(2)
C22_4 0.036(4) 0.048(4) 0.117(6) -0.001(3) 0.013(4) -0.012(3)
C23_4 0.052(6) 0.074(6) 0.110(7) 0.009(5) 0.018(5) -0.016(5)
C24_4 0.060(6) 0.078(5) 0.106(7) 0.007(4) 0.023(5) -0.013(4)
C25_4 0.040(4) 0.081(4) 0.062(4) -0.001(3) 0.008(3) -0.007(3)
C26_4 0.050(4) 0.097(5) 0.065(4) -0.021(4) 0.014(4) -0.006(4)
C27_4 0.078(6) 0.091(5) 0.060(4) -0.025(4) -0.011(4) -0.009(4)
C28_4 0.051(4) 0.063(4) 0.071(4) -0.023(3) -0.007(3) 0.001(3)
C29_4 0.038(3) 0.047(3) 0.047(3) -0.010(2) -0.006(2) -0.005(2)
C30_4 0.051(5) 0.030(4) 0.049(4) -0.009(3) -0.004(4) -0.005(4)
C31_4 0.032(3) 0.052(3) 0.058(3) -0.005(2) 0.001(2) -0.004(2)
C32_4 0.067(5) 0.051(4) 0.103(7) -0.038(5) -0.024(5) -0.007(4)
C33_4 0.044(4) 0.059(5) 0.081(6) -0.024(4) -0.021(4) 0.004(3)
C34_4 0.060(5) 0.079(6) 0.141(10) -0.034(7) -0.036(6) -0.014(5)
C35_4 0.086(7) 0.091(7) 0.058(5) -0.032(5) -0.025(5) 0.008(5)
C36_4 0.064(5) 0.062(5) 0.068(5) -0.023(4) -0.033(4) 0.020(4)
C37_4 0.068(5) 0.062(6) 0.072(6) -0.048(5) -0.022(5) 0.011(5)
C38_4 0.105(9) 0.106(9) 0.059(6) -0.050(6) -0.028(6) 0.019(7)
C39_4 0.066(6) 0.075(6) 0.148(11) -0.047(7) -0.026(6) -0.022(5)
Ir1_5 0.0489(4) 0.0344(3) 0.0438(4) -0.0091(2) 0.0000(3) -0.0127(3)
P2_5 0.034(2) 0.031(2) 0.055(3) -0.0100(19) -0.006(2) -0.0037(16)
C3_5 0.038(7) 0.041(8) 0.064(8) 0.000(6) 0.002(6) -0.012(6)
C4_5 0.044(7) 0.042(8) 0.071(8) -0.004(7) -0.002(6) -0.013(6)
C5_5 0.045(8) 0.065(12) 0.096(10) -0.002(8) 0.000(6) -0.019(7)
C6_5 0.051(10) 0.067(13) 0.096(10) -0.004(8) 0.006(7) -0.019(9)
C7_5 0.053(10) 0.053(14) 0.083(11) 0.007(8) 0.007(7) -0.019(9)
C8_5 0.054(9) 0.073(12) 0.066(8) 0.005(7) 0.005(6) -0.024(8)
C9_5 0.037(7) 0.039(8) 0.039(8) -0.003(7) -0.001(6) -0.013(6)
C10_5 0.057(8) 0.053(9) 0.055(8) -0.012(7) -0.008(6) -0.002(7)
C11_5 0.068(9) 0.064(11) 0.054(8) -0.016(7) -0.006(6) -0.014(7)
C12_5 0.070(9) 0.081(11) 0.049(9) -0.007(8) -0.007(6) -0.020(7)
C13_5 0.055(8) 0.080(11) 0.050(8) -0.006(7) -0.006(6) -0.023(7)
C14_5 0.042(7) 0.054(11) 0.046(8) 0.000(7) -0.004(6) -0.017(7)
C15_5 0.045(10) 0.027(8) 0.071(9) -0.007(7) 0.006(8) -0.004(6)
C16_5 0.066(10) 0.036(7) 0.076(9) -0.002(6) 0.006(7) -0.004(7)
C17_5 0.064(10) 0.037(8) 0.088(10) -0.007(7) 0.008(7) -0.003(7)
C18_5 0.061(14) 0.042(9) 0.085(10) -0.009(7) 0.017(8) -0.009(8)
C19_5 0.057(9) 0.039(7) 0.082(9) -0.015(6) 0.017(7) -0.008(6)
C20_5 0.048(8) 0.034(7) 0.076(9) -0.011(6) 0.012(6) -0.013(6)
N21_5 0.048(6) 0.053(7) 0.055(7) -0.020(6) -0.011(5) -0.016(5)
C22_5 0.066(8) 0.035(8) 0.039(7) -0.003(6) -0.006(6) -0.014(6)
C23_5 0.070(8) 0.059(11) 0.061(10) -0.021(9) -0.010(6) -0.018(7)
C24_5 0.067(7) 0.050(8) 0.057(8) -0.012(7) -0.010(6) -0.020(6)
C25_5 0.054(6) 0.046(7) 0.055(7) -0.009(6) -0.009(5) -0.018(5)
C26_5 0.055(7) 0.056(9) 0.061(8) -0.007(7) -0.008(6) -0.012(6)
C27_5 0.046(7) 0.057(9) 0.061(8) -0.008(7) -0.007(6) -0.012(6)
C28_5 0.052(6) 0.055(9) 0.060(9) -0.010(7) -0.006(5) -0.013(5)
C29_5 0.054(6) 0.032(6) 0.049(7) -0.002(5) -0.007(5) -0.017(5)
C30_5 0.049(9) 0.022(9) 0.058(14) -0.021(10) -0.007(8) -0.008(8)
C31_5 0.050(6) 0.041(7) 0.051(7) -0.011(6) -0.008(5) -0.015(5)
C32_5 0.058(15) 0.047(12) 0.049(8) -0.018(7) 0.011(7) -0.024(11)
C33_5 0.079(9) 0.034(7) 0.038(6) 0.005(5) -0.002(6) -0.031(6)
C34_5 0.089(10) 0.056(8) 0.049(7) -0.012(6) 0.002(6) -0.034(7)
C35_5 0.070(9) 0.047(10) 0.039(12) -0.013(7) 0.002(7) -0.023(6)
C36_5 0.072(8) 0.029(7) 0.049(7) -0.006(6) -0.003(6) -0.020(6)
C37_5 0.058(10) 0.047(8) 0.050(8) -0.018(6) 0.011(7) -0.023(8)
C38_5 0.063(8) 0.049(8) 0.049(8) -0.014(6) -0.001(7) -0.028(6)
C39_5 0.087(10) 0.062(8) 0.051(8) -0.016(6) 0.009(7) -0.033(7)

loop_
_atom_type_symbol
_atom_type_description
_atom_type_scat_dispersion_real
_atom_type_scat_dispersion_imag
_atom_type_scat_source
C C 0.0033 0.0016 'International Tables Vol C Tables 4.2.6.8 and 6.1.1.4'
H H 0.0000 0.0000 'International Tables Vol C Tables 4.2.6.8 and 6.1.1.4'
B B 0.0013 0.0007 'International Tables Vol C Tables 4.2.6.8 and 6.1.1.4'
F F 0.0171 0.0103 'International Tables Vol C Tables 4.2.6.8 and 6.1.1.4'
Ir Ir -1.4442 7.9887 'International Tables Vol C Tables 4.2.6.8 and 6.1.1.4'
N N 0.0061 0.0033 'International Tables Vol C Tables 4.2.6.8 and 6.1.1.4'
P P 0.1023 0.0942 'International Tables Vol C Tables 4.2.6.8 and 6.1.1.4'

loop_
_exptl_crystal_face_index_h
_exptl_crystal_face_index_k
_exptl_crystal_face_index_l
_exptl_crystal_face_perp_dist
_exptl_oxdiff_crystal_face_indexfrac_h
_exptl_oxdiff_crystal_face_indexfrac_k
_exptl_oxdiff_crystal_face_indexfrac_l
_exptl_oxdiff_crystal_face_x
_exptl_oxdiff_crystal_face_y
_exptl_oxdiff_crystal_face_z
0 1 0 0.1010 0.0000 1.0000 0.0001 -0.0168 -0.0241 -0.0263
1 0 2 0.1871 1.0000 -0.0001 1.9998 -0.0121 -0.0295 0.0691
-1 0 -2 0.2662 -1.0000 0.0001 -1.9998 0.0121 0.0295 -0.0691
0 -1 0 0.1505 -0.0000 -1.0000 -0.0001 0.0168 0.0241 0.0263
0 0 1 0.1259 -0.0000 -0.0000 1.0000 0.0131 -0.0166 0.0155
0 0 -1 0.1049 0.0000 0.0000 -1.0000 -0.0131 0.0166 -0.0155
1 0 -2 0.0860 1.0000 0.0000 -2.0000 -0.0645 0.0370 0.0070
-1 0 2 0.1120 -1.0000 -0.0000 2.0000 0.0645 -0.0370 -0.0070
-1 -1 -1 0.1893 -1.0000 -1.0000 -0.9999 0.0421 0.0370 -0.0273

loop_
_geom_angle_atom_site_label_1
_geom_angle_atom_site_label_2
_geom_angle_atom_site_label_3
_geom_angle
C2_1 B1_1 C10_1 114.1(4)
C18_1 B1_1 C2_1 104.4(4)
C18_1 B1_1 C10_1 111.1(4)
C26_1 B1_1 C2_1 112.8(5)
C26_1 B1_1 C10_1 103.1(4)
C26_1 B1_1 C18_1 111.5(4)
C3_1 C2_1 B1_1 121.1(5)
C3_1 C2_1 C9_1 116.2(5)
C9_1 C2_1 B1_1 122.4(5)
C2_1 C3_1 H3_1 119.0
C2_1 C3_1 C4_1 121.9(6)
C4_1 C3_1 H3_1 119.0
C3_1 C4_1 C5_1 118.5(7)
C6_1 C4_1 C3_1 121.2(6)
C6_1 C4_1 C5_1 120.3(6)
F5A_1 C5_1 C4_1 111.6(8)
F5C_1 C5_1 C4_1 114.3(6)
F5C_1 C5_1 F5A_1 104.2(8)
F5C_1 C5_1 F5B_1 108.4(9)
F5B_1 C5_1 C4_1 112.7(7)
F5B_1 C5_1 F5A_1 104.8(6)
C4_1 C6_1 H6_1 120.8
C4_1 C6_1 C7_1 118.4(6)
C7_1 C6_1 H6_1 120.8
C6_1 C7_1 C8_1 119.7(6)
C6_1 C7_1 C9_1 120.1(7)
C9_1 C7_1 C8_1 120.2(7)
F8E_1 C8_1 C7_1 117.2(8)
F8E_1 C8_1 F8C_1 107.9(11)
F8C_1 C8_1 C7_1 108.9(9)
F8A_1 C8_1 C7_1 114.2(7)
F8A_1 C8_1 F8E_1 105.9(12)
F8A_1 C8_1 F8C_1 101.6(9)
F8D_1 C8_1 C7_1 109.8(7)
F8F_1 C8_1 C7_1 112.5(7)
F8F_1 C8_1 F8D_1 104.4(9)
F8F_1 C8_1 F8B_1 110.3(11)
F8B_1 C8_1 C7_1 113.3(9)
F8B_1 C8_1 F8D_1 106.1(11)
C2_1 C9_1 C7_1 122.2(6)
C2_1 C9_1 H9_1 118.9
C7_1 C9_1 H9_1 118.9
C11_1 C10_1 B1_1 123.1(5)
C17_1 C10_1 B1_1 121.5(4)
C17_1 C10_1 C11_1 115.0(5)
C10_1 C11_1 H11_1 119.0
C12_1 C11_1 C10_1 122.1(5)
C12_1 C11_1 H11_1 119.0
C11_1 C12_1 C13_1 120.4(6)
C11_1 C12_1 C14_1 121.3(5)
C14_1 C12_1 C13_1 118.3(5)
F13E_1 C13_1 C12_1 113.4(9)
F13E_1 C13_1 F13A_1 100.9(10)
F13A_1 C13_1 C12_1 112.0(6)
F13C_1 C13_1 C12_1 114.5(8)
F13C_1 C13_1 F13E_1 109.6(10)
F13C_1 C13_1 F13A_1 105.4(10)
F13D_1 C13_1 C12_1 111.0(7)
F13B_1 C13_1 C12_1 114.4(6)
F13B_1 C13_1 F13D_1 101.4(9)
F13F_1 C13_1 C12_1 113.9(8)
F13F_1 C13_1 F13D_1 105.0(9)
F13F_1 C13_1 F13B_1 110.0(10)
C12_1 C14_1 H14_1 121.0
C15_1 C14_1 C12_1 118.0(5)
C15_1 C14_1 H14_1 121.0
C14_1 C15_1 C16_1 119.3(6)
C14_1 C15_1 C17_1 120.6(6)
C17_1 C15_1 C16_1 120.0(6)
F16A_1 C16_1 C15_1 112.9(8)
F16A_1 C16_1 F16B_1 101.3(7)
F16B_1 C16_1 C15_1 108.9(8)
F16C_1 C16_1 C15_1 115.8(7)
F16C_1 C16_1 F16A_1 113.5(10)
F16C_1 C16_1 F16B_1 102.8(10)
C10_1 C17_1 C15_1 122.9(5)
C10_1 C17_1 H17_1 118.5
C15_1 C17_1 H17_1 118.5
C19_1 C18_1 B1_1 121.7(5)
C19_1 C18_1 C24_1 115.7(4)
C24_1 C18_1 B1_1 122.4(4)
C18_1 C19_1 H19_1 118.9
C20_1 C19_1 C18_1 122.1(5)
C20_1 C19_1 H19_1 118.9
C19_1 C20_1 C21_1 120.2(4)
C22_1 C20_1 C19_1 120.6(4)
C22_1 C20_1 C21_1 119.1(4)
F21D_1 C21_1 C20_1 113.9(5)
F21D_1 C21_1 F21F_1 95.3(7)
F21B_1 C21_1 C20_1 116.1(8)
F21B_1 C21_1 F21D_1 117.9(9)
F21B_1 C21_1 F21F_1 101.0(10)
F21F_1 C21_1 C20_1 108.9(7)
F21A_1 C21_1 C20_1 111.4(7)
F21C_1 C21_1 C20_1 112.5(5)
F21C_1 C21_1 F21A_1 98.3(6)
F21E_1 C21_1 C20_1 113.9(7)
F21E_1 C21_1 F21A_1 104.4(10)
F21E_1 C21_1 F21C_1 114.8(8)
C20_1 C22_1 H22_1 120.9
C23_1 C22_1 C20_1 118.2(5)
C23_1 C22_1 H22_1 120.9
C22_1 C23_1 C24_1 121.2(5)
C22_1 C23_1 C25_1 120.7(5)
C24_1 C23_1 C25_1 118.1(5)
C18_1 C24_1 H24_1 118.9
C23_1 C24_1 C18_1 122.1(4)
C23_1 C24_1 H24_1 118.9
F25A_1 C25_1 C23_1 113.4(5)
F25A_1 C25_1 F25E_1 100.0(7)
F25C_1 C25_1 C23_1 117.2(9)
F25C_1 C25_1 F25A_1 113.0(9)
F25C_1 C25_1 F25E_1 101.6(9)
F25E_1 C25_1 C23_1 109.4(6)
F25F_1 C25_1 C23_1 124.6(8)
F25F_1 C25_1 F25B_1 103.9(12)
F25F_1 C25_1 F25D_1 115.5(14)
F25B_1 C25_1 C23_1 105.3(6)
F25D_1 C25_1 C23_1 109.0(11)
F25D_1 C25_1 F25B_1 92.5(10)
C27_1 C26_1 B1_1 120.5(5)
C33_1 C26_1 B1_1 124.5(5)
C33_1 C26_1 C27_1 114.7(6)
C26_1 C27_1 H27_1 118.8
C28_1 C27_1 C26_1 122.4(6)
C28_1 C27_1 H27_1 118.8
C27_1 C28_1 C29_1 117.7(6)
C30_1 C28_1 C27_1 121.1(6)
C30_1 C28_1 C29_1 121.1(7)
F29B_1 C29_1 C28_1 111.6(7)
F29A_1 C29_1 C28_1 112.5(8)
F29A_1 C29_1 F29B_1 106.0(7)
F29C_1 C29_1 C28_1 113.3(6)
F29C_1 C29_1 F29B_1 105.5(8)
F29C_1 C29_1 F29A_1 107.4(8)
C28_1 C30_1 H30_1 120.7
C28_1 C30_1 C31_1 118.5(7)
C31_1 C30_1 H30_1 120.7
C30_1 C31_1 C32_1 119.0(8)
C30_1 C31_1 C33_1 121.2(6)
C33_1 C31_1 C32_1 119.7(8)
F32A_1 C32_1 C31_1 111.1(8)
F32C_1 C32_1 C31_1 113.8(9)
F32C_1 C32_1 F32A_1 110.9(8)
F32C_1 C32_1 F32B_1 105.2(9)
F32B_1 C32_1 C31_1 112.5(6)
F32B_1 C32_1 F32A_1 102.8(9)
C26_1 C33_1 C31_1 122.1(6)
C26_1 C33_1 H33_1 119.0
C31_1 C33_1 H33_1 119.0
C2_2 B1_2 C18_2 103.5(4)
C10_2 B1_2 C2_2 111.9(4)
C10_2 B1_2 C18_2 114.8(4)
C10_2 B1_2 C26_2 102.8(4)
C26_2 B1_2 C2_2 113.9(4)
C26_2 B1_2 C18_2 110.4(4)
C3_2 C2_2 B1_2 121.6(4)
C3_2 C2_2 C9_2 114.3(5)
C9_2 C2_2 B1_2 123.8(4)
C2_2 C3_2 H3_2 118.5
C4_2 C3_2 C2_2 123.0(5)
C4_2 C3_2 H3_2 118.5
C3_2 C4_2 C5_2 119.9(5)
C3_2 C4_2 C6_2 120.7(5)
C6_2 C4_2 C5_2 119.5(6)
F5B_2 C5_2 C4_2 110.0(6)
F5C_2 C5_2 C4_2 112.8(5)
F5C_2 C5_2 F5B_2 106.1(6)
F5C_2 C5_2 F5A_2 106.9(6)
F5A_2 C5_2 C4_2 114.4(6)
F5A_2 C5_2 F5B_2 106.1(5)
C4_2 C6_2 H6_2 121.0
C7_2 C6_2 C4_2 117.9(6)
C7_2 C6_2 H6_2 121.0
C6_2 C7_2 C8_2 118.8(6)
C9_2 C7_2 C6_2 121.2(5)
C9_2 C7_2 C8_2 120.0(6)
F8A_2 C8_2 C7_2 110.7(7)
F8C_2 C8_2 C7_2 113.8(9)
F8C_2 C8_2 F8A_2 98.6(10)
F8E_2 C8_2 C7_2 117.8(9)
F8E_2 C8_2 F8A_2 104.5(12)
F8E_2 C8_2 F8C_2 109.4(12)
F8B_2 C8_2 C7_2 116.3(8)
F8B_2 C8_2 F8F_2 113.8(12)
F8B_2 C8_2 F8D_2 103.3(11)
F8F_2 C8_2 C7_2 111.7(8)
F8F_2 C8_2 F8D_2 100.1(9)
F8D_2 C8_2 C7_2 110.0(8)
C2_2 C9_2 H9_2 118.5
C7_2 C9_2 C2_2 123.0(5)
C7_2 C9_2 H9_2 118.5
C11_2 C10_2 B1_2 119.2(4)
C17_2 C10_2 B1_2 124.2(4)
C17_2 C10_2 C11_2 116.2(4)
C10_2 C11_2 H11_2 119.2
C10_2 C11_2 C12_2 121.7(5)
C12_2 C11_2 H11_2 119.2
C11_2 C12_2 C13_2 118.0(6)
C14_2 C12_2 C11_2 121.5(5)
C14_2 C12_2 C13_2 120.6(5)
F13A_2 C13_2 C12_2 110.3(7)
F13B_2 C13_2 C12_2 114.3(8)
F13B_2 C13_2 F13A_2 105.3(7)
F13B_2 C13_2 F13C_2 107.5(9)
F13C_2 C13_2 C12_2 112.2(7)
F13C_2 C13_2 F13A_2 106.7(8)
C12_2 C14_2 H14_2 121.1
C12_2 C14_2 C15_2 117.8(5)
C15_2 C14_2 H14_2 121.1
C14_2 C15_2 C16_2 119.5(5)
C14_2 C15_2 C17_2 121.3(5)
C17_2 C15_2 C16_2 119.2(5)
F16A_2 C16_2 C15_2 112.5(7)
F16A_2 C16_2 F16B_2 106.8(9)
F16A_2 C16_2 F16C_2 104.5(8)
F16B_2 C16_2 C15_2 114.0(7)
F16B_2 C16_2 F16C_2 104.7(7)
F16C_2 C16_2 C15_2 113.5(6)
C10_2 C17_2 C15_2 121.6(5)
C10_2 C17_2 H17_2 119.2
C15_2 C17_2 H17_2 119.2
C19_2 C18_2 B1_2 120.0(4)
C24_2 C18_2 B1_2 124.2(5)
C24_2 C18_2 C19_2 115.4(5)
C18_2 C19_2 H19_2 118.5
C20_2 C19_2 C18_2 123.1(6)
C20_2 C19_2 H19_2 118.5
C19_2 C20_2 C21_2 118.0(6)
C22_2 C20_2 C19_2 120.5(6)
C22_2 C20_2 C21_2 121.4(6)
F21B_2 C21_2 C20_2 113.0(5)
F21B_2 C21_2 F21A_2 106.8(6)
F21B_2 C21_2 F21C_2 105.2(7)
F21A_2 C21_2 C20_2 113.2(7)
F21A_2 C21_2 F21C_2 106.0(6)
F21C_2 C21_2 C20_2 112.0(5)
C20_2 C22_2 H22_2 120.6
C20_2 C22_2 C23_2 118.9(5)
C23_2 C22_2 H22_2 120.6
C22_2 C23_2 C24_2 121.4(6)
C22_2 C23_2 C25_2 120.4(7)
C24_2 C23_2 C25_2 118.1(8)
C18_2 C24_2 C23_2 120.7(6)
C18_2 C24_2 H24_2 119.7
C23_2 C24_2 H24_2 119.7
F25A_2 C25_2 C23_2 110.6(7)
F25B_2 C25_2 C23_2 112.1(8)
F25B_2 C25_2 F25A_2 101.3(7)
F25C_2 C25_2 C23_2 116.2(7)
F25C_2 C25_2 F25A_2 107.7(9)
F25C_2 C25_2 F25B_2 107.8(8)
C27_2 C26_2 B1_2 121.3(4)
C27_2 C26_2 C33_2 115.8(5)
C33_2 C26_2 B1_2 122.8(5)
C26_2 C27_2 H27_2 118.6
C28_2 C27_2 C26_2 122.7(5)
C28_2 C27_2 H27_2 118.6
C27_2 C28_2 C29_2 121.0(5)
C27_2 C28_2 C30_2 120.0(6)
C30_2 C28_2 C29_2 119.0(6)
F29C_2 C29_2 C28_2 109.0(7)
F29E_2 C29_2 C28_2 116.3(7)
F29E_2 C29_2 F29C_2 95.8(9)
F29A_2 C29_2 C28_2 116.0(12)
F29A_2 C29_2 F29C_2 98.1(11)
F29A_2 C29_2 F29E_2 117.1(12)
F29B_2 C29_2 C28_2 108.8(12)
F29B_2 C29_2 F29F_2 101.6(10)
F29D_2 C29_2 C28_2 116.3(10)
F29D_2 C29_2 F29B_2 113.0(14)
F29D_2 C29_2 F29F_2 106.2(11)
F29F_2 C29_2 C28_2 110.0(7)
C28_2 C30_2 H30_2 120.7
C31_2 C30_2 C28_2 118.5(6)
C31_2 C30_2 H30_2 120.7
C30_2 C31_2 C32_2 119.8(6)
C30_2 C31_2 C33_2 122.0(6)
C33_2 C31_2 C32_2 118.1(7)
F32A_2 C32_2 C31_2 110.9(9)
F32A_2 C32_2 F32C_2 95.5(10)
F32C_2 C32_2 C31_2 114.4(8)
F32E_2 C32_2 C31_2 117.1(9)
F32E_2 C32_2 F32A_2 112.7(12)
F32E_2 C32_2 F32C_2 104.1(10)
F32B_2 C32_2 C31_2 121.4(12)
F32B_2 C32_2 F32D_2 114.4(14)
F32B_2 C32_2 F32F_2 101.7(14)
F32D_2 C32_2 C31_2 113.5(10)
F32D_2 C32_2 F32F_2 95.0(12)
F32F_2 C32_2 C31_2 105.7(10)
C26_2 C33_2 H33_2 119.5
C31_2 C33_2 C26_2 120.9(6)
C31_2 C33_2 H33_2 119.5
P2_3 Ir1_3 H1_3 85.3
N21_3 Ir1_3 H1_3 177.3
N21_3 Ir1_3 P2_3 93.31(12)
N21_3 Ir1_3 C32_3 114.3(2)
N21_3 Ir1_3 C33_3 79.0(2)
N21_3 Ir1_3 C36_3 89.7(2)
N21_3 Ir1_3 C37_3 124.0(2)
C30_3 Ir1_3 H1_3 97.5
C30_3 Ir1_3 P2_3 90.73(17)
C30_3 Ir1_3 N21_3 80.2(2)
C30_3 Ir1_3 C32_3 88.4(2)
C30_3 Ir1_3 C33_3 87.1(2)
C30_3 Ir1_3 C36_3 164.3(3)
C30_3 Ir1_3 C37_3 155.3(2)
C32_3 Ir1_3 H1_3 66.8
C32_3 Ir1_3 P2_3 151.74(16)
C33_3 Ir1_3 H1_3 102.4
C33_3 Ir1_3 P2_3 172.22(16)
C33_3 Ir1_3 C32_3 35.7(2)
C33_3 Ir1_3 C36_3 79.2(2)
C33_3 Ir1_3 C37_3 92.5(2)
C36_3 Ir1_3 H1_3 92.8
C36_3 Ir1_3 P2_3 101.84(16)
C36_3 Ir1_3 C32_3 84.9(2)
C36_3 Ir1_3 C37_3 34.8(3)
C37_3 Ir1_3 H1_3 58.4
C37_3 Ir1_3 P2_3 92.63(16)
C37_3 Ir1_3 C32_3 77.2(2)
C3_3 P2_3 Ir1_3 114.66(17)
C9_3 P2_3 Ir1_3 114.7(2)
C9_3 P2_3 C3_3 109.2(2)
C9_3 P2_3 C15_3 103.1(3)
C15_3 P2_3 Ir1_3 111.2(2)
C15_3 P2_3 C3_3 102.7(3)
P2_3 C3_3 H3_3 105.6
C4_3 C3_3 P2_3 113.5(4)
C4_3 C3_3 H3_3 105.6
C4_3 C3_3 C8_3 108.2(4)
C8_3 C3_3 P2_3 117.2(4)
C8_3 C3_3 H3_3 105.6
C3_3 C4_3 H4A_3 109.6
C3_3 C4_3 H4B_3 109.6
H4A_3 C4_3 H4B_3 108.1
C5_3 C4_3 C3_3 110.5(5)
C5_3 C4_3 H4A_3 109.6
C5_3 C4_3 H4B_3 109.6
C4_3 C5_3 H5A_3 109.6
C4_3 C5_3 H5B_3 109.6
H5A_3 C5_3 H5B_3 108.2
C6_3 C5_3 C4_3 110.1(5)
C6_3 C5_3 H5A_3 109.6
C6_3 C5_3 H5B_3 109.6
C5_3 C6_3 H6A_3 109.4
C5_3 C6_3 H6B_3 109.4
H6A_3 C6_3 H6B_3 108.0
C7_3 C6_3 C5_3 111.2(5)
C7_3 C6_3 H6A_3 109.4
C7_3 C6_3 H6B_3 109.4
C6_3 C7_3 H7A_3 109.1
C6_3 C7_3 H7B_3 109.1
C6_3 C7_3 C8_3 112.5(6)
H7A_3 C7_3 H7B_3 107.8
C8_3 C7_3 H7A_3 109.1
C8_3 C7_3 H7B_3 109.1
C3_3 C8_3 H8A_3 109.8
C3_3 C8_3 H8B_3 109.8
C7_3 C8_3 C3_3 109.4(5)
C7_3 C8_3 H8A_3 109.8
C7_3 C8_3 H8B_3 109.8
H8A_3 C8_3 H8B_3 108.3
P2_3 C9_3 H9_3 104.7
C10_3 C9_3 P2_3 115.5(4)
C10_3 C9_3 H9_3 104.7
C14_3 C9_3 P2_3 117.0(5)
C14_3 C9_3 H9_3 104.7
C14_3 C9_3 C10_3 108.9(6)
C9_3 C10_3 H10A_3 109.6
C9_3 C10_3 H10B_3 109.6
H10A_3 C10_3 H10B_3 108.1
C11_3 C10_3 C9_3 110.3(7)
C11_3 C10_3 H10A_3 109.6
C11_3 C10_3 H10B_3 109.6
C10_3 C11_3 H11A_3 109.5
C10_3 C11_3 H11B_3 109.5
H11A_3 C11_3 H11B_3 108.1
C12_3 C11_3 C10_3 110.8(8)
C12_3 C11_3 H11A_3 109.5
C12_3 C11_3 H11B_3 109.5
C11_3 C12_3 H12A_3 109.3
C11_3 C12_3 H12B_3 109.3
H12A_3 C12_3 H12B_3 108.0
C13_3 C12_3 C11_3 111.5(8)
C13_3 C12_3 H12A_3 109.3
C13_3 C12_3 H12B_3 109.3
C12_3 C13_3 H13A_3 108.9
C12_3 C13_3 H13B_3 108.9
C12_3 C13_3 C14_3 113.2(9)
H13A_3 C13_3 H13B_3 107.7
C14_3 C13_3 H13A_3 108.9
C14_3 C13_3 H13B_3 108.9
C9_3 C14_3 H14A_3 109.6
C9_3 C14_3 H14B_3 109.6
C13_3 C14_3 C9_3 110.4(8)
C13_3 C14_3 H14A_3 109.6
C13_3 C14_3 H14B_3 109.6
H14A_3 C14_3 H14B_3 108.1
P2_3 C15_3 H15_3 106.1
C16_3 C15_3 P2_3 114.6(5)
C16_3 C15_3 H15_3 106.1
C16_3 C15_3 C20_3 109.9(6)
C20_3 C15_3 P2_3 113.3(4)
C20_3 C15_3 H15_3 106.1
C15_3 C16_3 H16A_3 110.0
C15_3 C16_3 H16B_3 110.0
C15_3 C16_3 C17_3 108.4(6)
H16A_3 C16_3 H16B_3 108.4
C17_3 C16_3 H16A_3 110.0
C17_3 C16_3 H16B_3 110.0
C16_3 C17_3 H17A_3 109.2
C16_3 C17_3 H17B_3 109.2
H17A_3 C17_3 H17B_3 107.9
C18_3 C17_3 C16_3 112.1(7)
C18_3 C17_3 H17A_3 109.2
C18_3 C17_3 H17B_3 109.2
C17_3 C18_3 H18A_3 109.7
C17_3 C18_3 H18B_3 109.7
H18A_3 C18_3 H18B_3 108.2
C19_3 C18_3 C17_3 109.7(8)
C19_3 C18_3 H18A_3 109.7
C19_3 C18_3 H18B_3 109.7
C18_3 C19_3 H19A_3 109.7
C18_3 C19_3 H19B_3 109.7
C18_3 C19_3 C20_3 109.9(7)
H19A_3 C19_3 H19B_3 108.2
C20_3 C19_3 H19A_3 109.7
C20_3 C19_3 H19B_3 109.7
C15_3 C20_3 H20A_3 109.4
C15_3 C20_3 H20B_3 109.4
C19_3 C20_3 C15_3 111.2(7)
C19_3 C20_3 H20A_3 109.4
C19_3 C20_3 H20B_3 109.4
H20A_3 C20_3 H20B_3 108.0
C22_3 N21_3 Ir1_3 128.9(4)
C22_3 N21_3 C31_3 118.3(5)
C31_3 N21_3 Ir1_3 112.7(4)
N21_3 C22_3 H22_3 117.8
N21_3 C22_3 C23_3 124.4(7)
C23_3 C22_3 H22_3 117.8
C22_3 C23_3 H23_3 120.9
C24_3 C23_3 C22_3 118.3(7)
C24_3 C23_3 H23_3 120.9
C23_3 C24_3 H24_3 119.5
C23_3 C24_3 C25_3 121.0(7)
C25_3 C24_3 H24_3 119.5
C24_3 C25_3 C26_3 124.7(8)
C24_3 C25_3 C31_3 117.5(7)
C26_3 C25_3 C31_3 117.8(8)
C25_3 C26_3 H26_3 119.2
C27_3 C26_3 C25_3 121.5(8)
C27_3 C26_3 H26_3 119.2
C26_3 C27_3 H27_3 119.6
C26_3 C27_3 C28_3 120.9(7)
C28_3 C27_3 H27_3 119.6
C27_3 C28_3 H28_3 120.0
C29_3 C28_3 C27_3 120.0(8)
C29_3 C28_3 H28_3 120.0
C28_3 C29_3 C30_3 123.2(7)
C28_3 C29_3 C31_3 118.5(7)
C31_3 C29_3 C30_3 118.3(5)
Ir1_3 C30_3 H30A_3 109.6
Ir1_3 C30_3 H30B_3 109.6
C29_3 C30_3 Ir1_3 110.4(4)
C29_3 C30_3 H30A_3 109.6
C29_3 C30_3 H30B_3 109.6
H30A_3 C30_3 H30B_3 108.1
N21_3 C31_3 C25_3 120.4(6)
N21_3 C31_3 C29_3 118.3(5)
C29_3 C31_3 C25_3 121.3(6)
Ir1_3 C32_3 H32_3 113.9
C33_3 C32_3 Ir1_3 71.7(3)
C33_3 C32_3 H32_3 113.9
C33_3 C32_3 C39_3 122.3(6)
C39_3 C32_3 Ir1_3 114.3(4)
C39_3 C32_3 H32_3 113.9
Ir1_3 C33_3 H33_3 114.7
C32_3 C33_3 Ir1_3 72.6(3)
C32_3 C33_3 H33_3 114.7
C32_3 C33_3 C34_3 122.1(6)
C34_3 C33_3 Ir1_3 110.9(4)
C34_3 C33_3 H33_3 114.7
C33_3 C34_3 H34A_3 108.5
C33_3 C34_3 H34B_3 108.5
C33_3 C34_3 C35_3 114.9(6)
H34A_3 C34_3 H34B_3 107.5
C35_3 C34_3 H34A_3 108.5
C35_3 C34_3 H34B_3 108.5
C34_3 C35_3 H35A_3 108.8
C34_3 C35_3 H35B_3 108.8
C34_3 C35_3 C36_3 114.0(5)
H35A_3 C35_3 H35B_3 107.7
C36_3 C35_3 H35A_3 108.8
C36_3 C35_3 H35B_3 108.8
Ir1_3 C36_3 H36_3 113.9
C35_3 C36_3 Ir1_3 112.7(4)
C35_3 C36_3 H36_3 113.9
C37_3 C36_3 Ir1_3 72.9(3)
C37_3 C36_3 C35_3 123.0(5)
C37_3 C36_3 H36_3 113.9
Ir1_3 C37_3 H37_3 113.4
C36_3 C37_3 Ir1_3 72.3(3)
C36_3 C37_3 H37_3 113.4
C36_3 C37_3 C38_3 126.2(6)
C38_3 C37_3 Ir1_3 110.8(4)
C38_3 C37_3 H37_3 113.4
C37_3 C38_3 H38A_3 109.0
C37_3 C38_3 H38B_3 109.0
C37_3 C38_3 C39_3 113.1(5)
H38A_3 C38_3 H38B_3 107.8
C39_3 C38_3 H38A_3 109.0
C39_3 C38_3 H38B_3 109.0
C32_3 C39_3 C38_3 112.2(4)
C32_3 C39_3 H39A_3 109.2
C32_3 C39_3 H39B_3 109.2
C38_3 C39_3 H39A_3 109.2
C38_3 C39_3 H39B_3 109.2
H39A_3 C39_3 H39B_3 107.9
P2_4 Ir1_4 H1_4 83.1
N21_4 Ir1_4 H1_4 176.2
N21_4 Ir1_4 P2_4 93.07(15)
N21_4 Ir1_4 C32_4 88.2(3)
N21_4 Ir1_4 C33_4 79.5(3)
N21_4 Ir1_4 C36_4 115.2(3)
N21_4 Ir1_4 C37_4 123.6(4)
C30_4 Ir1_4 H1_4 99.6
C30_4 Ir1_4 P2_4 90.4(3)
C30_4 Ir1_4 N21_4 80.2(4)
C30_4 Ir1_4 C32_4 162.6(4)
C30_4 Ir1_4 C33_4 86.1(4)
C30_4 Ir1_4 C36_4 87.6(4)
C30_4 Ir1_4 C37_4 155.7(5)
C32_4 Ir1_4 H1_4 92.9
C32_4 Ir1_4 P2_4 103.3(2)
C32_4 Ir1_4 C37_4 36.3(4)
C33_4 Ir1_4 H1_4 104.3
C33_4 Ir1_4 P2_4 172.3(3)
C33_4 Ir1_4 C32_4 79.0(3)
C33_4 Ir1_4 C36_4 36.0(4)
C33_4 Ir1_4 C37_4 93.4(3)
C36_4 Ir1_4 H1_4 68.6
C36_4 Ir1_4 P2_4 150.8(3)
C36_4 Ir1_4 C32_4 85.6(3)
C36_4 Ir1_4 C37_4 78.1(3)
C37_4 Ir1_4 H1_4 56.9
C37_4 Ir1_4 P2_4 92.7(2)
C3_4 P2_4 Ir1_4 114.0(2)
C3_4 P2_4 C9_4 103.9(3)
C3_4 P2_4 C15_4 108.6(4)
C9_4 P2_4 Ir1_4 111.9(2)
C9_4 P2_4 C15_4 102.1(3)
C15_4 P2_4 Ir1_4 115.1(3)
P2_4 C3_4 H3_4 105.5
C4_4 C3_4 P2_4 113.8(5)
C4_4 C3_4 H3_4 105.5
C8_4 C3_4 P2_4 117.7(5)
C8_4 C3_4 H3_4 105.5
C8_4 C3_4 C4_4 107.8(6)
C3_4 C4_4 H4A_4 109.2
C3_4 C4_4 H4B_4 109.2
H4A_4 C4_4 H4B_4 107.9
C5_4 C4_4 C3_4 112.0(6)
C5_4 C4_4 H4A_4 109.2
C5_4 C4_4 H4B_4 109.2
C4_4 C5_4 H5A_4 109.7
C4_4 C5_4 H5B_4 109.7
C4_4 C5_4 C6_4 109.8(7)
H5A_4 C5_4 H5B_4 108.2
C6_4 C5_4 H5A_4 109.7
C6_4 C5_4 H5B_4 109.7
C5_4 C6_4 H6A_4 109.6
C5_4 C6_4 H6B_4 109.6
C5_4 C6_4 C7_4 110.4(6)
H6A_4 C6_4 H6B_4 108.1
C7_4 C6_4 H6A_4 109.6
C7_4 C6_4 H6B_4 109.6
C6_4 C7_4 H7A_4 109.2
C6_4 C7_4 H7B_4 109.2
H7A_4 C7_4 H7B_4 107.9
C8_4 C7_4 C6_4 112.1(8)
C8_4 C7_4 H7A_4 109.2
C8_4 C7_4 H7B_4 109.2
C3_4 C8_4 H8A_4 109.2
C3_4 C8_4 H8B_4 109.2
C7_4 C8_4 C3_4 111.8(7)
C7_4 C8_4 H8A_4 109.2
C7_4 C8_4 H8B_4 109.2
H8A_4 C8_4 H8B_4 107.9
P2_4 C9_4 H9_4 106.6
C10_4 C9_4 P2_4 113.1(5)
C10_4 C9_4 H9_4 106.6
C14_4 C9_4 P2_4 113.4(6)
C14_4 C9_4 H9_4 106.6
C14_4 C9_4 C10_4 110.1(8)
C9_4 C10_4 H10A_4 109.7
C9_4 C10_4 H10B_4 109.7
C9_4 C10_4 C11_4 109.7(7)
H10A_4 C10_4 H10B_4 108.2
C11_4 C10_4 H10A_4 109.7
C11_4 C10_4 H10B_4 109.7
C10_4 C11_4 H11A_4 109.6
C10_4 C11_4 H11B_4 109.6
H11A_4 C11_4 H11B_4 108.1
C12_4 C11_4 C10_4 110.2(9)
C12_4 C11_4 H11A_4 109.6
C12_4 C11_4 H11B_4 109.6
C11_4 C12_4 H12A_4 109.8
C11_4 C12_4 H12B_4 109.8
H12A_4 C12_4 H12B_4 108.2
C13_4 C12_4 C11_4 109.5(7)
C13_4 C12_4 H12A_4 109.8
C13_4 C12_4 H12B_4 109.8
C12_4 C13_4 H13A_4 109.4
C12_4 C13_4 H13B_4 109.4
C12_4 C13_4 C14_4 111.3(9)
H13A_4 C13_4 H13B_4 108.0
C14_4 C13_4 H13A_4 109.4
C14_4 C13_4 H13B_4 109.4
C9_4 C14_4 C13_4 110.8(8)
C9_4 C14_4 H14A_4 109.5
C9_4 C14_4 H14B_4 109.5
C13_4 C14_4 H14A_4 109.5
C13_4 C14_4 H14B_4 109.5
H14A_4 C14_4 H14B_4 108.1
P2_4 C15_4 H15_4 104.7
C16_4 C15_4 P2_4 116.5(5)
C16_4 C15_4 H15_4 104.7
C16_4 C15_4 C20_4 109.3(6)
C20_4 C15_4 P2_4 115.4(6)
C20_4 C15_4 H15_4 104.7
C15_4 C16_4 H16A_4 109.8
C15_4 C16_4 H16B_4 109.8
C15_4 C16_4 C17_4 109.5(7)
H16A_4 C16_4 H16B_4 108.2
C17_4 C16_4 H16A_4 109.8
C17_4 C16_4 H16B_4 109.8
C16_4 C17_4 H17A_4 109.1
C16_4 C17_4 H17B_4 109.1
H17A_4 C17_4 H17B_4 107.9
C18_4 C17_4 C16_4 112.3(8)
C18_4 C17_4 H17A_4 109.1
C18_4 C17_4 H17B_4 109.1
C17_4 C18_4 H18A_4 109.4
C17_4 C18_4 H18B_4 109.4
C17_4 C18_4 C19_4 111.0(9)
H18A_4 C18_4 H18B_4 108.0
C19_4 C18_4 H18A_4 109.4
C19_4 C18_4 H18B_4 109.4
C18_4 C19_4 H19A_4 109.7
C18_4 C19_4 H19B_4 109.7
C18_4 C19_4 C20_4 109.6(9)
H19A_4 C19_4 H19B_4 108.2
C20_4 C19_4 H19A_4 109.7
C20_4 C19_4 H19B_4 109.7
C15_4 C20_4 C19_4 108.4(7)
C15_4 C20_4 H20A_4 110.0
C15_4 C20_4 H20B_4 110.0
C19_4 C20_4 H20A_4 110.0
C19_4 C20_4 H20B_4 110.0
H20A_4 C20_4 H20B_4 108.4
C22_4 N21_4 Ir1_4 128.9(6)
C22_4 N21_4 C31_4 118.3(7)
C31_4 N21_4 Ir1_4 112.8(4)
N21_4 C22_4 H22_4 118.1
N21_4 C22_4 C23_4 123.9(11)
C23_4 C22_4 H22_4 118.1
C22_4 C23_4 H23_4 120.6
C24_4 C23_4 C22_4 118.9(12)
C24_4 C23_4 H23_4 120.6
C23_4 C24_4 H24_4 120.3
C23_4 C24_4 C25_4 119.4(11)
C25_4 C24_4 H24_4 120.3
C24_4 C25_4 C26_4 124.9(9)
C24_4 C25_4 C31_4 118.1(10)
C26_4 C25_4 C31_4 117.0(8)
C25_4 C26_4 H26_4 120.1
C27_4 C26_4 C25_4 119.8(9)
C27_4 C26_4 H26_4 120.1
C26_4 C27_4 H27_4 118.1
C28_4 C27_4 C26_4 123.8(10)
C28_4 C27_4 H27_4 118.1
C27_4 C28_4 H28_4 119.0
C27_4 C28_4 C29_4 121.9(9)
C29_4 C28_4 H28_4 119.0
C28_4 C29_4 C30_4 124.4(8)
C28_4 C29_4 C31_4 117.3(7)
C31_4 C29_4 C30_4 118.2(8)
Ir1_4 C30_4 H30A_4 109.6
Ir1_4 C30_4 H30B_4 109.6
C29_4 C30_4 Ir1_4 110.2(7)
C29_4 C30_4 H30A_4 109.6
C29_4 C30_4 H30B_4 109.6
H30A_4 C30_4 H30B_4 108.1
N21_4 C31_4 C25_4 121.5(7)
N21_4 C31_4 C29_4 118.5(6)
C29_4 C31_4 C25_4 120.1(7)
Ir1_4 C32_4 H32_4 113.9
C37_4 C32_4 Ir1_4 72.2(4)
C37_4 C32_4 H32_4 113.9
C37_4 C32_4 C39_4 124.1(10)
C39_4 C32_4 Ir1_4 111.5(6)
C39_4 C32_4 H32_4 113.9
Ir1_4 C33_4 H33_4 113.3
C34_4 C33_4 Ir1_4 110.5(6)
C34_4 C33_4 H33_4 113.3
C36_4 C33_4 Ir1_4 72.9(5)
C36_4 C33_4 H33_4 113.3
C36_4 C33_4 C34_4 126.3(9)
C33_4 C34_4 H34A_4 109.2
C33_4 C34_4 H34B_4 109.2
C33_4 C34_4 C39_4 112.1(9)
H34A_4 C34_4 H34B_4 107.9
C39_4 C34_4 H34A_4 109.2
C39_4 C34_4 H34B_4 109.2
H35A_4 C35_4 H35B_4 107.6
C36_4 C35_4 H35A_4 108.7
C36_4 C35_4 H35B_4 108.7
C38_4 C35_4 H35A_4 108.7
C38_4 C35_4 H35B_4 108.7
C38_4 C35_4 C36_4 114.2(7)
Ir1_4 C36_4 H36_4 114.9
C33_4 C36_4 Ir1_4 71.1(5)
C33_4 C36_4 C35_4 121.1(9)
C33_4 C36_4 H36_4 114.9
C35_4 C36_4 Ir1_4 112.5(6)
C35_4 C36_4 H36_4 114.9
Ir1_4 C37_4 H37_4 114.4
C32_4 C37_4 Ir1_4 71.5(5)
C32_4 C37_4 H37_4 114.4
C32_4 C37_4 C38_4 123.3(10)
C38_4 C37_4 Ir1_4 111.1(6)
C38_4 C37_4 H37_4 114.4
C35_4 C38_4 H38A_4 108.7
C35_4 C38_4 H38B_4 108.7
C37_4 C38_4 C35_4 114.3(9)
C37_4 C38_4 H38A_4 108.7
C37_4 C38_4 H38B_4 108.7
H38A_4 C38_4 H38B_4 107.6
C32_4 C39_4 C34_4 115.5(7)
C32_4 C39_4 H39A_4 108.4
C32_4 C39_4 H39B_4 108.4
C34_4 C39_4 H39A_4 108.4
C34_4 C39_4 H39B_4 108.4
H39A_4 C39_4 H39B_4 107.5
P2_5 Ir1_5 H1_5 83.2
N21_5 Ir1_5 H1_5 177.9
N21_5 Ir1_5 P2_5 94.8(3)
N21_5 Ir1_5 C32_5 88.7(9)
N21_5 Ir1_5 C33_5 77.7(5)
N21_5 Ir1_5 C36_5 113.1(5)
N21_5 Ir1_5 C37_5 124.2(6)
C30_5 Ir1_5 H1_5 99.0
C30_5 Ir1_5 P2_5 90.0(9)
C30_5 Ir1_5 N21_5 81.6(9)
C30_5 Ir1_5 C32_5 165.0(13)
C30_5 Ir1_5 C33_5 88.3(10)
C30_5 Ir1_5 C36_5 88.0(9)
C30_5 Ir1_5 C37_5 154.0(9)
C32_5 Ir1_5 H1_5 91.1
C32_5 Ir1_5 P2_5 102.3(11)
C32_5 Ir1_5 C33_5 78.4(12)
C32_5 Ir1_5 C36_5 85.3(12)
C32_5 Ir1_5 C37_5 36.2(7)
C33_5 Ir1_5 H1_5 104.2
C33_5 Ir1_5 P2_5 172.5(4)
C33_5 Ir1_5 C36_5 35.9(4)
C33_5 Ir1_5 C37_5 93.9(7)
C36_5 Ir1_5 H1_5 68.9
C36_5 Ir1_5 P2_5 151.4(4)
C37_5 Ir1_5 H1_5 55.4
C37_5 Ir1_5 P2_5 90.8(5)
C37_5 Ir1_5 C36_5 79.1(7)
C3_5 P2_5 Ir1_5 114.8(5)
C3_5 P2_5 C15_5 108.7(10)
C9_5 P2_5 Ir1_5 110.8(7)
C9_5 P2_5 C3_5 102.7(8)
C9_5 P2_5 C15_5 104.9(8)
C15_5 P2_5 Ir1_5 113.8(7)
P2_5 C3_5 H3_5 105.7
C4_5 C3_5 P2_5 115.3(12)
C4_5 C3_5 H3_5 105.7
C4_5 C3_5 C8_5 105.8(15)
C8_5 C3_5 P2_5 117.7(12)
C8_5 C3_5 H3_5 105.7
C3_5 C4_5 H4A_5 109.4
C3_5 C4_5 H4B_5 109.4
H4A_5 C4_5 H4B_5 108.0
C5_5 C4_5 C3_5 111.1(16)
C5_5 C4_5 H4A_5 109.4
C5_5 C4_5 H4B_5 109.4
C4_5 C5_5 H5A_5 110.2
C4_5 C5_5 H5B_5 110.2
H5A_5 C5_5 H5B_5 108.5
C6_5 C5_5 C4_5 107.4(18)
C6_5 C5_5 H5A_5 110.2
C6_5 C5_5 H5B_5 110.2
C5_5 C6_5 H6A_5 108.2
C5_5 C6_5 H6B_5 108.2
C5_5 C6_5 C7_5 116(2)
H6A_5 C6_5 H6B_5 107.4
C7_5 C6_5 H6A_5 108.2
C7_5 C6_5 H6B_5 108.2
C6_5 C7_5 H7A_5 110.3
C6_5 C7_5 H7B_5 110.3
C6_5 C7_5 C8_5 107(2)
H7A_5 C7_5 H7B_5 108.5
C8_5 C7_5 H7A_5 110.3
C8_5 C7_5 H7B_5 110.3
C3_5 C8_5 C7_5 113.6(17)
C3_5 C8_5 H8A_5 108.8
C3_5 C8_5 H8B_5 108.8
C7_5 C8_5 H8A_5 108.8
C7_5 C8_5 H8B_5 108.8
H8A_5 C8_5 H8B_5 107.7
P2_5 C9_5 H9_5 103.7
C10_5 C9_5 P2_5 117.9(13)
C10_5 C9_5 H9_5 103.7
C10_5 C9_5 C14_5 106.8(16)
C14_5 C9_5 P2_5 119.0(13)
C14_5 C9_5 H9_5 103.7
C9_5 C10_5 H10A_5 108.8
C9_5 C10_5 H10B_5 108.8
H10A_5 C10_5 H10B_5 107.7
C11_5 C10_5 C9_5 113.8(16)
C11_5 C10_5 H10A_5 108.8
C11_5 C10_5 H10B_5 108.8
C10_5 C11_5 H11A_5 109.6
C10_5 C11_5 H11B_5 109.6
H11A_5 C11_5 H11B_5 108.1
C12_5 C11_5 C10_5 110.1(17)
C12_5 C11_5 H11A_5 109.6
C12_5 C11_5 H11B_5 109.6
C11_5 C12_5 H12A_5 109.2
C11_5 C12_5 H12B_5 109.2
C11_5 C12_5 C13_5 111.9(18)
H12A_5 C12_5 H12B_5 107.9
C13_5 C12_5 H12A_5 109.2
C13_5 C12_5 H12B_5 109.2
C12_5 C13_5 H13A_5 109.5
C12_5 C13_5 H13B_5 109.5
C12_5 C13_5 C14_5 110.9(19)
H13A_5 C13_5 H13B_5 108.0
C14_5 C13_5 H13A_5 109.5
C14_5 C13_5 H13B_5 109.5
C9_5 C14_5 H14A_5 109.1
C9_5 C14_5 H14B_5 109.1
C13_5 C14_5 C9_5 112.6(17)
C13_5 C14_5 H14A_5 109.1
C13_5 C14_5 H14B_5 109.1
H14A_5 C14_5 H14B_5 107.8
P2_5 C15_5 H15_5 105.1
C16_5 C15_5 P2_5 114.9(14)
C16_5 C15_5 H15_5 105.1
C20_5 C15_5 P2_5 116.0(14)
C20_5 C15_5 H15_5 105.1
C20_5 C15_5 C16_5 109.5(18)
C15_5 C16_5 H16A_5 109.4
C15_5 C16_5 H16B_5 109.4
C15_5 C16_5 C17_5 111.0(19)
H16A_5 C16_5 H16B_5 108.0
C17_5 C16_5 H16A_5 109.4
C17_5 C16_5 H16B_5 109.4
C16_5 C17_5 H17A_5 110.3
C16_5 C17_5 H17B_5 110.3
H17A_5 C17_5 H17B_5 108.5
C18_5 C17_5 C16_5 107(3)
C18_5 C17_5 H17A_5 110.3
C18_5 C17_5 H17B_5 110.3
C17_5 C18_5 H18A_5 108.8
C17_5 C18_5 H18B_5 108.8
H18A_5 C18_5 H18B_5 107.7
C19_5 C18_5 C17_5 114(3)
C19_5 C18_5 H18A_5 108.8
C19_5 C18_5 H18B_5 108.8
C18_5 C19_5 H19A_5 109.5
C18_5 C19_5 H19B_5 109.5
C18_5 C19_5 C20_5 111(2)
H19A_5 C19_5 H19B_5 108.1
C20_5 C19_5 H19A_5 109.5
C20_5 C19_5 H19B_5 109.5
C15_5 C20_5 H20A_5 110.0
C15_5 C20_5 H20B_5 110.0
C19_5 C20_5 C15_5 108.5(18)
C19_5 C20_5 H20A_5 110.0
C19_5 C20_5 H20B_5 110.0
H20A_5 C20_5 H20B_5 108.4
C22_5 N21_5 Ir1_5 128.6(15)
C22_5 N21_5 C31_5 120.9(17)
C31_5 N21_5 Ir1_5 110.4(11)
N21_5 C22_5 H22_5 117.5
N21_5 C22_5 C23_5 125(2)
C23_5 C22_5 H22_5 117.5
C22_5 C23_5 H23_5 122.8
C24_5 C23_5 C22_5 114(2)
C24_5 C23_5 H23_5 122.8
C23_5 C24_5 H24_5 118.7
C25_5 C24_5 C23_5 123(2)
C25_5 C24_5 H24_5 118.7
C24_5 C25_5 C26_5 123.6(18)
C24_5 C25_5 C31_5 120.6(19)
C26_5 C25_5 C31_5 115.7(18)
C25_5 C26_5 H26_5 119.8
C27_5 C26_5 C25_5 120.3(19)
C27_5 C26_5 H26_5 119.8
C26_5 C27_5 H27_5 118.6
C26_5 C27_5 C28_5 123(2)
C28_5 C27_5 H27_5 118.6
C27_5 C28_5 H28_5 120.8
C29_5 C28_5 C27_5 118.4(19)
C29_5 C28_5 H28_5 120.8
C28_5 C29_5 C30_5 122.8(19)
C28_5 C29_5 C31_5 119.6(17)
C31_5 C29_5 C30_5 117.6(19)
Ir1_5 C30_5 H30A_5 109.7
Ir1_5 C30_5 H30B_5 109.7
C29_5 C30_5 Ir1_5 109.7(16)
C29_5 C30_5 H30A_5 109.7
C29_5 C30_5 H30B_5 109.7
H30A_5 C30_5 H30B_5 108.2
N21_5 C31_5 C25_5 116.5(16)
C29_5 C31_5 N21_5 120.4(16)
C29_5 C31_5 C25_5 123.1(18)
Ir1_5 C32_5 H32_5 113.0
C37_5 C32_5 Ir1_5 73(2)
C37_5 C32_5 H32_5 113.0
C37_5 C32_5 C39_5 124(3)
C39_5 C32_5 Ir1_5 115(4)
C39_5 C32_5 H32_5 113.0
Ir1_5 C33_5 H33_5 114.5
C34_5 C33_5 Ir1_5 110.6(12)
C34_5 C33_5 H33_5 114.5
C36_5 C33_5 Ir1_5 73.3(9)
C36_5 C33_5 H33_5 114.5
C36_5 C33_5 C34_5 122.4(18)
C33_5 C34_5 H34A_5 108.5
C33_5 C34_5 H34B_5 108.5
C33_5 C34_5 C39_5 114.9(16)
H34A_5 C34_5 H34B_5 107.5
C39_5 C34_5 H34A_5 108.5
C39_5 C34_5 H34B_5 108.5
H35A_5 C35_5 H35B_5 107.3
C36_5 C35_5 H35A_5 108.2
C36_5 C35_5 H35B_5 108.2
C38_5 C35_5 H35A_5 108.2
C38_5 C35_5 H35B_5 108.2
C38_5 C35_5 C36_5 116(2)
Ir1_5 C36_5 H36_5 114.9
C33_5 C36_5 Ir1_5 70.8(8)
C33_5 C36_5 C35_5 122(2)
C33_5 C36_5 H36_5 114.9
C35_5 C36_5 Ir1_5 111.2(16)
C35_5 C36_5 H36_5 114.9
Ir1_5 C37_5 H37_5 115.3
C32_5 C37_5 Ir1_5 71(3)
C32_5 C37_5 H37_5 115.3
C32_5 C37_5 C38_5 122(2)
C38_5 C37_5 Ir1_5 110.0(14)
C38_5 C37_5 H37_5 115.3
C35_5 C38_5 C37_5 114(2)
C35_5 C38_5 H38A_5 108.8
C35_5 C38_5 H38B_5 108.8
C37_5 C38_5 H38A_5 108.8
C37_5 C38_5 H38B_5 108.8
H38A_5 C38_5 H38B_5 107.7
C32_5 C39_5 C34_5 113(3)
C32_5 C39_5 H39A_5 109.1
C32_5 C39_5 H39B_5 109.1
C34_5 C39_5 H39A_5 109.1
C34_5 C39_5 H39B_5 109.1
H39A_5 C39_5 H39B_5 107.8

loop_
_geom_bond_atom_site_label_1
_geom_bond_atom_site_label_2
_geom_bond_distance
B1_1 C2_1 1.644(8)
B1_1 C10_1 1.646(7)
B1_1 C18_1 1.641(7)
B1_1 C26_1 1.635(9)
C2_1 C3_1 1.389(8)
C2_1 C9_1 1.389(9)
C3_1 H3_1 0.9500
C3_1 C4_1 1.395(8)
C4_1 C5_1 1.512(10)
C4_1 C6_1 1.371(11)
C5_1 F5A_1 1.320(9)
C5_1 F5C_1 1.285(11)
C5_1 F5B_1 1.298(9)
C6_1 H6_1 0.9500
C6_1 C7_1 1.384(10)
C7_1 C8_1 1.477(10)
C7_1 C9_1 1.405(8)
C8_1 F8E_1 1.322(5)
C8_1 F8C_1 1.323(5)
C8_1 F8A_1 1.320(5)
C8_1 F8D_1 1.317(5)
C8_1 F8F_1 1.315(5)
C8_1 F8B_1 1.316(5)
C9_1 H9_1 0.9500
C10_1 C11_1 1.407(7)
C10_1 C17_1 1.390(8)
C11_1 H11_1 0.9500
C11_1 C12_1 1.383(8)
C12_1 C13_1 1.497(7)
C12_1 C14_1 1.386(9)
C13_1 F13E_1 1.317(11)
C13_1 F13A_1 1.356(11)
C13_1 F13C_1 1.247(11)
C13_1 F13D_1 1.369(10)
C13_1 F13B_1 1.309(10)
C13_1 F13F_1 1.262(11)
C14_1 H14_1 0.9500
C14_1 C15_1 1.368(9)
C15_1 C16_1 1.504(10)
C15_1 C17_1 1.398(8)
C16_1 F16A_1 1.317(12)
C16_1 F16B_1 1.416(14)
C16_1 F16C_1 1.258(9)
C17_1 H17_1 0.9500
C18_1 C19_1 1.398(6)
C18_1 C24_1 1.400(8)
C19_1 H19_1 0.9500
C19_1 C20_1 1.390(7)
C20_1 C21_1 1.494(7)
C20_1 C22_1 1.389(7)
C21_1 F21D_1 1.328(5)
C21_1 F21B_1 1.306(5)
C21_1 F21F_1 1.388(13)
C21_1 F21A_1 1.329(5)
C21_1 F21C_1 1.329(5)
C21_1 F21E_1 1.298(5)
C22_1 H22_1 0.9500
C22_1 C23_1 1.372(7)
C23_1 C24_1 1.387(8)
C23_1 C25_1 1.506(8)
C24_1 H24_1 0.9500
C25_1 F25A_1 1.314(5)
C25_1 F25C_1 1.313(5)
C25_1 F25E_1 1.353(5)
C25_1 F25F_1 1.164(13)
C25_1 F25B_1 1.344(5)
C25_1 F25D_1 1.327(5)
C26_1 C27_1 1.403(8)
C26_1 C33_1 1.400(8)
C27_1 H27_1 0.9500
C27_1 C28_1 1.395(9)
C28_1 C29_1 1.505(10)
C28_1 C30_1 1.358(10)
C29_1 F29B_1 1.344(10)
C29_1 F29A_1 1.339(10)
C29_1 F29C_1 1.308(10)
C30_1 H30_1 0.9500
C30_1 C31_1 1.364(11)
C31_1 C32_1 1.542(11)
C31_1 C33_1 1.399(10)
C32_1 F32A_1 1.346(12)
C32_1 F32C_1 1.254(12)
C32_1 F32B_1 1.327(10)
C33_1 H33_1 0.9500
B1_2 C2_2 1.638(8)
B1_2 C10_2 1.628(7)
B1_2 C18_2 1.651(7)
B1_2 C26_2 1.635(7)
C2_2 C3_2 1.400(7)
C2_2 C9_2 1.411(7)
C3_2 H3_2 0.9500
C3_2 C4_2 1.368(8)
C4_2 C5_2 1.512(8)
C4_2 C6_2 1.391(9)
C5_2 F5B_2 1.346(8)
C5_2 F5C_2 1.314(8)
C5_2 F5A_2 1.314(8)
C6_2 H6_2 0.9500
C6_2 C7_2 1.371(9)
C7_2 C8_2 1.506(9)
C7_2 C9_2 1.363(9)
C8_2 F8A_2 1.380(12)
C8_2 F8C_2 1.298(13)
C8_2 F8E_2 1.281(13)
C8_2 F8B_2 1.262(12)
C8_2 F8F_2 1.292(15)
C8_2 F8D_2 1.363(11)
C9_2 H9_2 0.9500
C10_2 C11_2 1.395(7)
C10_2 C17_2 1.394(7)
C11_2 H11_2 0.9500
C11_2 C12_2 1.396(7)
C12_2 C13_2 1.505(9)
C12_2 C14_2 1.373(8)
C13_2 F13A_2 1.351(9)
C13_2 F13B_2 1.253(11)
C13_2 F13C_2 1.322(12)
C14_2 H14_2 0.9500
C14_2 C15_2 1.376(8)
C15_2 C16_2 1.486(10)
C15_2 C17_2 1.400(7)
C16_2 F16A_2 1.287(12)
C16_2 F16B_2 1.291(9)
C16_2 F16C_2 1.324(9)
C17_2 H17_2 0.9500
C18_2 C19_2 1.405(7)
C18_2 C24_2 1.389(7)
C19_2 H19_2 0.9500
C19_2 C20_2 1.395(7)
C20_2 C21_2 1.496(10)
C20_2 C22_2 1.347(10)
C21_2 F21B_2 1.321(9)
C21_2 F21A_2 1.331(8)
C21_2 F21C_2 1.351(9)
C22_2 H22_2 0.9500
C22_2 C23_2 1.370(11)
C23_2 C24_2 1.423(8)
C23_2 C25_2 1.494(10)
C24_2 H24_2 0.9500
C25_2 F25A_2 1.340(9)
C25_2 F25B_2 1.331(10)
C25_2 F25C_2 1.274(13)
C26_2 C27_2 1.390(8)
C26_2 C33_2 1.403(7)
C27_2 H27_2 0.9500
C27_2 C28_2 1.387(7)
C28_2 C29_2 1.492(9)
C28_2 C30_2 1.390(9)
F29C_2 C29_2 1.437(11)
F29E_2 C29_2 1.286(10)
F29A_2 C29_2 1.281(13)
F29B_2 C29_2 1.334(12)
F29D_2 C29_2 1.233(12)
F29F_2 C29_2 1.400(13)
C30_2 H30_2 0.9500
C30_2 C31_2 1.345(10)
C31_2 C32_2 1.485(9)
C31_2 C33_2 1.400(8)
C32_2 F32A_2 1.319(13)
C32_2 F32C_2 1.397(12)
C32_2 F32E_2 1.265(11)
C32_2 F32B_2 1.258(16)
C32_2 F32D_2 1.294(14)
C32_2 F32F_2 1.470(19)
C33_2 H33_2 0.9500
Ir1_3 H1_3 1.5999
Ir1_3 P2_3 2.3651(12)
Ir1_3 N21_3 2.188(4)
Ir1_3 C30_3 2.096(5)
Ir1_3 C32_3 2.263(5)
Ir1_3 C33_3 2.251(5)
Ir1_3 C36_3 2.252(5)
Ir1_3 C37_3 2.258(5)
P2_3 C3_3 1.874(5)
P2_3 C9_3 1.844(6)
P2_3 C15_3 1.869(6)
C3_3 H3_3 1.0000
C3_3 C4_3 1.534(8)
C3_3 C8_3 1.541(7)
C4_3 H4A_3 0.9900
C4_3 H4B_3 0.9900
C4_3 C5_3 1.533(7)
C5_3 H5A_3 0.9900
C5_3 H5B_3 0.9900
C5_3 C6_3 1.526(9)
C6_3 H6A_3 0.9900
C6_3 H6B_3 0.9900
C6_3 C7_3 1.511(10)
C7_3 H7A_3 0.9900
C7_3 H7B_3 0.9900
C7_3 C8_3 1.530(8)
C8_3 H8A_3 0.9900
C8_3 H8B_3 0.9900
C9_3 H9_3 1.0000
C9_3 C10_3 1.538(11)
C9_3 C14_3 1.534(9)
C10_3 H10A_3 0.9900
C10_3 H10B_3 0.9900
C10_3 C11_3 1.537(9)
C11_3 H11A_3 0.9900
C11_3 H11B_3 0.9900
C11_3 C12_3 1.519(16)
C12_3 H12A_3 0.9900
C12_3 H12B_3 0.9900
C12_3 C13_3 1.484(18)
C13_3 H13A_3 0.9900
C13_3 H13B_3 0.9900
C13_3 C14_3 1.525(12)
C14_3 H14A_3 0.9900
C14_3 H14B_3 0.9900
C15_3 H15_3 1.0000
C15_3 C16_3 1.533(8)
C15_3 C20_3 1.538(10)
C16_3 H16A_3 0.9900
C16_3 H16B_3 0.9900
C16_3 C17_3 1.584(11)
C17_3 H17A_3 0.9900
C17_3 H17B_3 0.9900
C17_3 C18_3 1.516(15)
C18_3 H18A_3 0.9900
C18_3 H18B_3 0.9900
C18_3 C19_3 1.501(13)
C19_3 H19A_3 0.9900
C19_3 H19B_3 0.9900
C19_3 C20_3 1.535(9)
C20_3 H20A_3 0.9900
C20_3 H20B_3 0.9900
N21_3 C22_3 1.317(8)
N21_3 C31_3 1.370(8)
C22_3 H22_3 0.9500
C22_3 C23_3 1.385(10)
C23_3 H23_3 0.9500
C23_3 C24_3 1.368(13)
C24_3 H24_3 0.9500
C24_3 C25_3 1.374(12)
C25_3 C26_3 1.379(12)
C25_3 C31_3 1.452(9)
C26_3 H26_3 0.9500
C26_3 C27_3 1.338(14)
C27_3 H27_3 0.9500
C27_3 C28_3 1.442(13)
C28_3 H28_3 0.9500
C28_3 C29_3 1.374(9)
C29_3 C30_3 1.513(8)
C29_3 C31_3 1.390(9)
C30_3 H30A_3 0.9900
C30_3 H30B_3 0.9900
C32_3 H32_3 1.0000
C32_3 C33_3 1.384(9)
C32_3 C39_3 1.523(8)
C33_3 H33_3 1.0000
C33_3 C34_3 1.504(10)
C34_3 H34A_3 0.9900
C34_3 H34B_3 0.9900
C34_3 C35_3 1.538(11)
C35_3 H35A_3 0.9900
C35_3 H35B_3 0.9900
C35_3 C36_3 1.550(10)
C36_3 H36_3 1.0000
C36_3 C37_3 1.350(10)
C37_3 H37_3 1.0000
C37_3 C38_3 1.506(8)
C38_3 H38A_3 0.9900
C38_3 H38B_3 0.9900
C38_3 C39_3 1.527(9)
C39_3 H39A_3 0.9900
C39_3 H39B_3 0.9900
Ir1_4 H1_4 1.5999
Ir1_4 P2_4 2.3591(15)
Ir1_4 N21_4 2.196(6)
Ir1_4 C30_4 2.099(13)
Ir1_4 C32_4 2.274(7)
Ir1_4 C33_4 2.238(7)
Ir1_4 C36_4 2.261(8)
Ir1_4 C37_4 2.283(7)
P2_4 C3_4 1.857(8)
P2_4 C9_4 1.859(7)
P2_4 C15_4 1.863(9)
C3_4 H3_4 1.0000
C3_4 C4_4 1.541(8)
C3_4 C8_4 1.541(9)
C4_4 H4A_4 0.9900
C4_4 H4B_4 0.9900
C4_4 C5_4 1.525(9)
C5_4 H5A_4 0.9900
C5_4 H5B_4 0.9900
C5_4 C6_4 1.529(10)
C6_4 H6A_4 0.9900
C6_4 H6B_4 0.9900
C6_4 C7_4 1.530(10)
C7_4 H7A_4 0.9900
C7_4 H7B_4 0.9900
C7_4 C8_4 1.526(10)
C8_4 H8A_4 0.9900
C8_4 H8B_4 0.9900
C9_4 H9_4 1.0000
C9_4 C10_4 1.543(8)
C9_4 C14_4 1.542(12)
C10_4 H10A_4 0.9900
C10_4 H10B_4 0.9900
C10_4 C11_4 1.544(10)
C11_4 H11A_4 0.9900
C11_4 H11B_4 0.9900
C11_4 C12_4 1.540(14)
C12_4 H12A_4 0.9900
C12_4 H12B_4 0.9900
C12_4 C13_4 1.521(9)
C13_4 H13A_4 0.9900
C13_4 H13B_4 0.9900
C13_4 C14_4 1.543(12)
C14_4 H14A_4 0.9900
C14_4 H14B_4 0.9900
C15_4 H15_4 1.0000
C15_4 C16_4 1.518(10)
C15_4 C20_4 1.530(8)
C16_4 H16A_4 0.9900
C16_4 H16B_4 0.9900
C16_4 C17_4 1.533(9)
C17_4 H17A_4 0.9900
C17_4 H17B_4 0.9900
C17_4 C18_4 1.515(12)
C18_4 H18A_4 0.9900
C18_4 H18B_4 0.9900
C18_4 C19_4 1.529(13)
C19_4 H19A_4 0.9900
C19_4 H19B_4 0.9900
C19_4 C20_4 1.541(10)
C20_4 H20A_4 0.9900
C20_4 H20B_4 0.9900
N21_4 C22_4 1.329(10)
N21_4 C31_4 1.354(10)
C22_4 H22_4 0.9500
C22_4 C23_4 1.408(16)
C23_4 H23_4 0.9500
C23_4 C24_4 1.37(2)
C24_4 H24_4 0.9500
C24_4 C25_4 1.401(14)
C25_4 C26_4 1.404(14)
C25_4 C31_4 1.446(11)
C26_4 H26_4 0.9500
C26_4 C27_4 1.348(15)
C27_4 H27_4 0.9500
C27_4 C28_4 1.298(14)
C28_4 H28_4 0.9500
C28_4 C29_4 1.398(11)
C29_4 C30_4 1.512(13)
C29_4 C31_4 1.405(10)
C30_4 H30A_4 0.9900
C30_4 H30B_4 0.9900
C32_4 H32_4 1.0000
C32_4 C37_4 1.419(16)
C32_4 C39_4 1.518(13)
C33_4 H33_4 1.0000
C33_4 C34_4 1.520(13)
C33_4 C36_4 1.391(14)
C34_4 H34A_4 0.9900
C34_4 H34B_4 0.9900
C34_4 C39_4 1.544(16)
C35_4 H35A_4 0.9900
C35_4 H35B_4 0.9900
C35_4 C36_4 1.535(12)
C35_4 C38_4 1.523(15)
C36_4 H36_4 1.0000
C37_4 H37_4 1.0000
C37_4 C38_4 1.472(15)
C38_4 H38A_4 0.9900
C38_4 H38B_4 0.9900
C39_4 H39A_4 0.9900
C39_4 H39B_4 0.9900
Ir1_5 H1_5 1.6001
Ir1_5 P2_5 2.338(5)
Ir1_5 N21_5 2.233(14)
Ir1_5 C30_5 2.10(3)
Ir1_5 C32_5 2.25(6)
Ir1_5 C33_5 2.260(15)
Ir1_5 C36_5 2.292(16)
Ir1_5 C37_5 2.27(2)
P2_5 C3_5 1.868(17)
P2_5 C9_5 1.78(2)
P2_5 C15_5 1.91(2)
C3_5 H3_5 1.0000
C3_5 C4_5 1.536(16)
C3_5 C8_5 1.545(16)
C4_5 H4A_5 0.9900
C4_5 H4B_5 0.9900
C4_5 C5_5 1.530(16)
C5_5 H5A_5 0.9900
C5_5 H5B_5 0.9900
C5_5 C6_5 1.528(17)
C6_5 H6A_5 0.9900
C6_5 H6B_5 0.9900
C6_5 C7_5 1.537(17)
C7_5 H7A_5 0.9900
C7_5 H7B_5 0.9900
C7_5 C8_5 1.546(17)
C8_5 H8A_5 0.9900
C8_5 H8B_5 0.9900
C9_5 H9_5 1.0000
C9_5 C10_5 1.535(15)
C9_5 C14_5 1.537(15)
C10_5 H10A_5 0.9900
C10_5 H10B_5 0.9900
C10_5 C11_5 1.530(15)
C11_5 H11A_5 0.9900
C11_5 H11B_5 0.9900
C11_5 C12_5 1.517(16)
C12_5 H12A_5 0.9900
C12_5 H12B_5 0.9900
C12_5 C13_5 1.520(16)
C13_5 H13A_5 0.9900
C13_5 H13B_5 0.9900
C13_5 C14_5 1.526(16)
C14_5 H14A_5 0.9900
C14_5 H14B_5 0.9900
C15_5 H15_5 1.0000
C15_5 C16_5 1.520(17)
C15_5 C20_5 1.516(18)
C16_5 H16A_5 0.9900
C16_5 H16B_5 0.9900
C16_5 C17_5 1.533(17)
C17_5 H17A_5 0.9900
C17_5 H17B_5 0.9900
C17_5 C18_5 1.521(19)
C18_5 H18A_5 0.9900
C18_5 H18B_5 0.9900
C18_5 C19_5 1.514(19)
C19_5 H19A_5 0.9900
C19_5 H19B_5 0.9900
C19_5 C20_5 1.515(16)
C20_5 H20A_5 0.9900
C20_5 H20B_5 0.9900
N21_5 C22_5 1.29(3)
N21_5 C31_5 1.39(3)
C22_5 H22_5 0.9500
C22_5 C23_5 1.46(3)
C23_5 H23_5 0.9500
C23_5 C24_5 1.37(3)
C24_5 H24_5 0.9500
C24_5 C25_5 1.36(3)
C25_5 C26_5 1.43(3)
C25_5 C31_5 1.45(2)
C26_5 H26_5 0.9500
C26_5 C27_5 1.36(3)
C27_5 H27_5 0.9500
C27_5 C28_5 1.45(3)
C28_5 H28_5 0.9500
C28_5 C29_5 1.37(3)
C29_5 C30_5 1.57(3)
C29_5 C31_5 1.39(3)
C30_5 H30A_5 0.9900
C30_5 H30B_5 0.9900
C32_5 H32_5 1.0000
C32_5 C37_5 1.40(2)
C32_5 C39_5 1.52(2)
C33_5 H33_5 1.0000
C33_5 C34_5 1.520(17)
C33_5 C36_5 1.401(16)
C34_5 H34A_5 0.9900
C34_5 H34B_5 0.9900
C34_5 C39_5 1.543(18)
C35_5 H35A_5 0.9900
C35_5 H35B_5 0.9900
C35_5 C36_5 1.519(19)
C35_5 C38_5 1.515(19)
C36_5 H36_5 1.0000
C37_5 H37_5 1.0000
C37_5 C38_5 1.528(16)
C38_5 H38A_5 0.9900
C38_5 H38B_5 0.9900
C39_5 H39A_5 0.9900
C39_5 H39B_5 0.9900

loop_
_geom_torsion_atom_site_label_1
_geom_torsion_atom_site_label_2
_geom_torsion_atom_site_label_3
_geom_torsion_atom_site_label_4
_geom_torsion
B1_1 C2_1 C3_1 C4_1 175.9(5)
B1_1 C2_1 C9_1 C7_1 -174.0(6)
B1_1 C10_1 C11_1 C12_1 -172.2(6)
B1_1 C10_1 C17_1 C15_1 172.7(7)
B1_1 C18_1 C19_1 C20_1 -176.5(5)
B1_1 C18_1 C24_1 C23_1 176.8(5)
B1_1 C26_1 C27_1 C28_1 -175.5(5)
B1_1 C26_1 C33_1 C31_1 176.0(5)
C2_1 B1_1 C10_1 C11_1 -36.6(8)
C2_1 B1_1 C10_1 C17_1 151.3(6)
C2_1 B1_1 C18_1 C19_1 88.8(6)
C2_1 B1_1 C18_1 C24_1 -85.4(6)
C2_1 B1_1 C26_1 C27_1 -157.4(4)
C2_1 B1_1 C26_1 C33_1 28.2(7)
C2_1 C3_1 C4_1 C5_1 175.3(5)
C2_1 C3_1 C4_1 C6_1 -2.1(9)
C3_1 C2_1 C9_1 C7_1 -0.7(9)
C3_1 C4_1 C5_1 F5A_1 152.3(7)
C3_1 C4_1 C5_1 F5C_1 34.3(10)
C3_1 C4_1 C5_1 F5B_1 -90.0(9)
C3_1 C4_1 C6_1 C7_1 -0.2(9)
C4_1 C6_1 C7_1 C8_1 -179.3(6)
C4_1 C6_1 C7_1 C9_1 1.9(9)
C5_1 C4_1 C6_1 C7_1 -177.5(6)
C6_1 C4_1 C5_1 F5A_1 -30.3(10)
C6_1 C4_1 C5_1 F5C_1 -148.2(7)
C6_1 C4_1 C5_1 F5B_1 87.4(9)
C6_1 C7_1 C8_1 F8E_1 -173.9(14)
C6_1 C7_1 C8_1 F8C_1 -51.2(12)
C6_1 C7_1 C8_1 F8A_1 61.5(12)
C6_1 C7_1 C8_1 F8D_1 -115.3(9)
C6_1 C7_1 C8_1 F8F_1 129.0(10)
C6_1 C7_1 C8_1 F8B_1 3.0(15)
C6_1 C7_1 C9_1 C2_1 -1.5(10)
C8_1 C7_1 C9_1 C2_1 179.8(6)
C9_1 C2_1 C3_1 C4_1 2.5(8)
C9_1 C7_1 C8_1 F8E_1 4.9(16)
C9_1 C7_1 C8_1 F8C_1 127.5(11)
C9_1 C7_1 C8_1 F8A_1 -119.8(11)
C9_1 C7_1 C8_1 F8D_1 63.4(10)
C9_1 C7_1 C8_1 F8F_1 -52.3(11)
C9_1 C7_1 C8_1 F8B_1 -178.2(13)
C10_1 B1_1 C2_1 C3_1 153.7(5)
C10_1 B1_1 C2_1 C9_1 -33.4(8)
C10_1 B1_1 C18_1 C19_1 -147.8(5)
C10_1 B1_1 C18_1 C24_1 38.0(7)
C10_1 B1_1 C26_1 C27_1 79.1(5)
C10_1 B1_1 C26_1 C33_1 -95.3(6)
C10_1 C11_1 C12_1 C13_1 179.8(6)
C10_1 C11_1 C12_1 C14_1 -1.0(10)
C11_1 C10_1 C17_1 C15_1 0.0(11)
C11_1 C12_1 C13_1 F13E_1 142.9(12)
C11_1 C12_1 C13_1 F13A_1 29.5(12)
C11_1 C12_1 C13_1 F13C_1 -90.3(14)
C11_1 C12_1 C13_1 F13D_1 -136.1(10)
C11_1 C12_1 C13_1 F13B_1 -22.1(13)
C11_1 C12_1 C13_1 F13F_1 105.6(11)
C11_1 C12_1 C14_1 C15_1 1.1(11)
C12_1 C14_1 C15_1 C16_1 178.8(9)
C12_1 C14_1 C15_1 C17_1 -0.8(12)
C13_1 C12_1 C14_1 C15_1 -179.6(7)
C14_1 C12_1 C13_1 F13E_1 -36.3(14)
C14_1 C12_1 C13_1 F13A_1 -149.7(11)
C14_1 C12_1 C13_1 F13C_1 90.5(14)
C14_1 C12_1 C13_1 F13D_1 44.7(12)
C14_1 C12_1 C13_1 F13B_1 158.7(12)
C14_1 C12_1 C13_1 F13F_1 -73.6(12)
C14_1 C15_1 C16_1 F16A_1 -143.2(9)
C14_1 C15_1 C16_1 F16B_1 105.1(9)
C14_1 C15_1 C16_1 F16C_1 -10.1(17)
C14_1 C15_1 C17_1 C10_1 0.2(13)
C16_1 C15_1 C17_1 C10_1 -179.4(9)
C17_1 C10_1 C11_1 C12_1 0.4(9)
C17_1 C15_1 C16_1 F16A_1 36.4(14)
C17_1 C15_1 C16_1 F16B_1 -75.3(11)
C17_1 C15_1 C16_1 F16C_1 169.5(11)
C18_1 B1_1 C2_1 C3_1 -84.8(6)
C18_1 B1_1 C2_1 C9_1 88.2(6)
C18_1 B1_1 C10_1 C11_1 -154.3(5)
C18_1 B1_1 C10_1 C17_1 33.6(8)
C18_1 B1_1 C26_1 C27_1 -40.2(6)
C18_1 B1_1 C26_1 C33_1 145.3(5)
C18_1 C19_1 C20_1 C21_1 -179.8(5)
C18_1 C19_1 C20_1 C22_1 0.5(8)
C19_1 C18_1 C24_1 C23_1 2.3(7)
C19_1 C20_1 C21_1 F21D_1 157.2(9)
C19_1 C20_1 C21_1 F21B_1 -60.9(11)
C19_1 C20_1 C21_1 F21F_1 52.2(9)
C19_1 C20_1 C21_1 F21A_1 -32.1(9)
C19_1 C20_1 C21_1 F21C_1 -141.5(7)
C19_1 C20_1 C21_1 F21E_1 85.6(11)
C19_1 C20_1 C22_1 C23_1 0.7(8)
C20_1 C22_1 C23_1 C24_1 -0.3(8)
C20_1 C22_1 C23_1 C25_1 -179.4(5)
C21_1 C20_1 C22_1 C23_1 -179.0(5)
C22_1 C20_1 C21_1 F21D_1 -23.2(10)
C22_1 C20_1 C21_1 F21B_1 118.7(10)
C22_1 C20_1 C21_1 F21F_1 -128.1(8)
C22_1 C20_1 C21_1 F21A_1 147.5(8)
C22_1 C20_1 C21_1 F21C_1 38.2(8)
C22_1 C20_1 C21_1 F21E_1 -94.8(10)
C22_1 C23_1 C24_1 C18_1 -1.3(8)
C22_1 C23_1 C25_1 F25A_1 -115.1(8)
C22_1 C23_1 C25_1 F25C_1 19.4(11)
C22_1 C23_1 C25_1 F25E_1 134.2(6)
C22_1 C23_1 C25_1 F25F_1 -177.4(16)
C22_1 C23_1 C25_1 F25B_1 -58.0(9)
C22_1 C23_1 C25_1 F25D_1 40.2(12)
C24_1 C18_1 C19_1 C20_1 -2.0(7)
C24_1 C23_1 C25_1 F25A_1 65.8(9)
C24_1 C23_1 C25_1 F25C_1 -159.7(9)
C24_1 C23_1 C25_1 F25E_1 -44.8(7)
C24_1 C23_1 C25_1 F25F_1 3.5(17)
C24_1 C23_1 C25_1 F25B_1 122.9(8)
C24_1 C23_1 C25_1 F25D_1 -138.9(10)
C25_1 C23_1 C24_1 C18_1 177.8(5)
C26_1 B1_1 C2_1 C3_1 36.5(7)
C26_1 B1_1 C2_1 C9_1 -150.6(5)
C26_1 B1_1 C10_1 C11_1 86.1(6)
C26_1 B1_1 C10_1 C17_1 -86.0(7)
C26_1 B1_1 C18_1 C19_1 -33.3(6)
C26_1 B1_1 C18_1 C24_1 152.5(5)
C26_1 C27_1 C28_1 C29_1 179.1(6)
C26_1 C27_1 C28_1 C30_1 0.1(9)
C27_1 C26_1 C33_1 C31_1 1.2(8)
C27_1 C28_1 C29_1 F29B_1 -82.6(8)
C27_1 C28_1 C29_1 F29A_1 158.3(7)
C27_1 C28_1 C29_1 F29C_1 36.3(11)
C27_1 C28_1 C30_1 C31_1 -0.3(10)
C28_1 C30_1 C31_1 C32_1 -175.0(6)
C28_1 C30_1 C31_1 C33_1 0.9(10)
C29_1 C28_1 C30_1 C31_1 -179.2(7)
C30_1 C28_1 C29_1 F29B_1 96.4(9)
C30_1 C28_1 C29_1 F29A_1 -22.7(11)
C30_1 C28_1 C29_1 F29C_1 -144.7(8)
C30_1 C31_1 C32_1 F32A_1 -157.9(8)
C30_1 C31_1 C32_1 F32C_1 -32.0(12)
C30_1 C31_1 C32_1 F32B_1 87.5(10)
C30_1 C31_1 C33_1 C26_1 -1.5(10)
C32_1 C31_1 C33_1 C26_1 174.4(6)
C33_1 C26_1 C27_1 C28_1 -0.6(8)
C33_1 C31_1 C32_1 F32A_1 26.1(10)
C33_1 C31_1 C32_1 F32C_1 152.1(9)
C33_1 C31_1 C32_1 F32B_1 -88.5(10)
B1_2 C2_2 C3_2 C4_2 -174.3(5)
B1_2 C2_2 C9_2 C7_2 174.0(5)
B1_2 C10_2 C11_2 C12_2 173.5(4)
B1_2 C10_2 C17_2 C15_2 -173.5(5)
B1_2 C18_2 C19_2 C20_2 174.1(5)
B1_2 C18_2 C24_2 C23_2 -173.7(5)
B1_2 C26_2 C27_2 C28_2 176.3(5)
B1_2 C26_2 C33_2 C31_2 -176.4(5)
C2_2 B1_2 C10_2 C11_2 45.3(6)
C2_2 B1_2 C10_2 C17_2 -142.5(5)
C2_2 B1_2 C18_2 C19_2 -91.9(5)
C2_2 B1_2 C18_2 C24_2 80.4(5)
C2_2 B1_2 C26_2 C27_2 157.7(4)
C2_2 B1_2 C26_2 C33_2 -26.9(6)
C2_2 C3_2 C4_2 C5_2 -179.5(5)
C2_2 C3_2 C4_2 C6_2 0.4(9)
C3_2 C2_2 C9_2 C7_2 0.4(8)
C3_2 C4_2 C5_2 F5B_2 66.7(7)
C3_2 C4_2 C5_2 F5C_2 -51.5(9)
C3_2 C4_2 C5_2 F5A_2 -174.0(6)
C3_2 C4_2 C6_2 C7_2 -0.1(9)
C4_2 C6_2 C7_2 C8_2 179.7(7)
C4_2 C6_2 C7_2 C9_2 0.0(10)
C5_2 C4_2 C6_2 C7_2 179.9(6)
C6_2 C4_2 C5_2 F5B_2 -113.3(7)
C6_2 C4_2 C5_2 F5C_2 128.5(7)
C6_2 C4_2 C5_2 F5A_2 6.1(9)
C6_2 C7_2 C8_2 F8A_2 -130.1(10)
C6_2 C7_2 C8_2 F8C_2 119.9(12)
C6_2 C7_2 C8_2 F8E_2 -10.1(17)
C6_2 C7_2 C8_2 F8B_2 169.5(13)
C6_2 C7_2 C8_2 F8F_2 -57.6(12)
C6_2 C7_2 C8_2 F8D_2 52.5(12)
C6_2 C7_2 C9_2 C2_2 -0.1(10)
C8_2 C7_2 C9_2 C2_2 -179.8(6)
C9_2 C2_2 C3_2 C4_2 -0.6(7)
C9_2 C7_2 C8_2 F8A_2 49.6(12)
C9_2 C7_2 C8_2 F8C_2 -60.4(13)
C9_2 C7_2 C8_2 F8E_2 169.6(14)
C9_2 C7_2 C8_2 F8B_2 -10.8(16)
C9_2 C7_2 C8_2 F8F_2 122.1(11)
C9_2 C7_2 C8_2 F8D_2 -127.8(9)
C10_2 B1_2 C2_2 C3_2 -159.3(4)
C10_2 B1_2 C2_2 C9_2 27.6(6)
C10_2 B1_2 C18_2 C19_2 145.9(5)
C10_2 B1_2 C18_2 C24_2 -41.8(7)
C10_2 B1_2 C26_2 C27_2 -81.1(5)
C10_2 B1_2 C26_2 C33_2 94.3(5)
C10_2 C11_2 C12_2 C13_2 179.4(6)
C10_2 C11_2 C12_2 C14_2 0.8(8)
C11_2 C10_2 C17_2 C15_2 -1.2(7)
C11_2 C12_2 C13_2 F13A_2 163.4(7)
C11_2 C12_2 C13_2 F13B_2 -78.2(9)
C11_2 C12_2 C13_2 F13C_2 44.6(10)
C11_2 C12_2 C14_2 C15_2 -1.8(8)
C12_2 C14_2 C15_2 C16_2 -176.0(6)
C12_2 C14_2 C15_2 C17_2 1.3(8)
C13_2 C12_2 C14_2 C15_2 179.6(6)
C14_2 C12_2 C13_2 F13A_2 -18.0(11)
C14_2 C12_2 C13_2 F13B_2 100.5(8)
C14_2 C12_2 C13_2 F13C_2 -136.8(7)
C14_2 C15_2 C16_2 F16A_2 95.1(9)
C14_2 C15_2 C16_2 F16B_2 -26.6(11)
C14_2 C15_2 C16_2 F16C_2 -146.5(6)
C14_2 C15_2 C17_2 C10_2 0.2(8)
C16_2 C15_2 C17_2 C10_2 177.6(6)
C17_2 C10_2 C11_2 C12_2 0.7(7)
C17_2 C15_2 C16_2 F16A_2 -82.3(9)
C17_2 C15_2 C16_2 F16B_2 156.0(8)
C17_2 C15_2 C16_2 F16C_2 36.1(10)
C18_2 B1_2 C2_2 C3_2 76.6(5)
C18_2 B1_2 C2_2 C9_2 -96.6(5)
C18_2 B1_2 C10_2 C11_2 162.9(4)
C18_2 B1_2 C10_2 C17_2 -25.0(7)
C18_2 B1_2 C26_2 C27_2 41.8(6)
C18_2 B1_2 C26_2 C33_2 -142.8(5)
C18_2 C19_2 C20_2 C21_2 -178.4(5)
C18_2 C19_2 C20_2 C22_2 -1.5(8)
C19_2 C18_2 C24_2 C23_2 -1.0(8)
C19_2 C20_2 C21_2 F21B_2 60.1(8)
C19_2 C20_2 C21_2 F21A_2 -178.3(5)
C19_2 C20_2 C21_2 F21C_2 -58.5(8)
C19_2 C20_2 C22_2 C23_2 1.6(8)
C20_2 C22_2 C23_2 C24_2 -1.6(9)
C20_2 C22_2 C23_2 C25_2 -177.4(6)
C21_2 C20_2 C22_2 C23_2 178.4(6)
C22_2 C20_2 C21_2 F21B_2 -116.8(7)
C22_2 C20_2 C21_2 F21A_2 4.8(9)
C22_2 C20_2 C21_2 F21C_2 124.6(7)
C22_2 C23_2 C24_2 C18_2 1.3(8)
C22_2 C23_2 C25_2 F25A_2 56.5(10)
C22_2 C23_2 C25_2 F25B_2 -55.7(10)
C22_2 C23_2 C25_2 F25C_2 179.7(7)
C24_2 C18_2 C19_2 C20_2 1.1(8)
C24_2 C23_2 C25_2 F25A_2 -119.5(8)
C24_2 C23_2 C25_2 F25B_2 128.3(8)
C24_2 C23_2 C25_2 F25C_2 3.8(10)
C25_2 C23_2 C24_2 C18_2 177.2(5)
C26_2 B1_2 C2_2 C3_2 -43.3(6)
C26_2 B1_2 C2_2 C9_2 143.6(5)
C26_2 B1_2 C10_2 C11_2 -77.2(5)
C26_2 B1_2 C10_2 C17_2 94.9(5)
C26_2 B1_2 C18_2 C19_2 30.3(6)
C26_2 B1_2 C18_2 C24_2 -157.3(5)
C26_2 C27_2 C28_2 C29_2 178.8(6)
C26_2 C27_2 C28_2 C30_2 0.3(9)
C27_2 C26_2 C33_2 C31_2 -0.8(8)
C27_2 C28_2 C29_2 F29C_2 133.2(8)
C27_2 C28_2 C29_2 F29E_2 26.4(14)
C27_2 C28_2 C29_2 F29A_2 -117.3(11)
C27_2 C28_2 C29_2 F29B_2 -138.8(10)
C27_2 C28_2 C29_2 F29D_2 92.3(15)
C27_2 C28_2 C29_2 F29F_2 -28.3(11)
C27_2 C28_2 C30_2 C31_2 -1.0(11)
C28_2 C30_2 C31_2 C32_2 -176.1(7)
C28_2 C30_2 C31_2 C33_2 0.8(12)
C29_2 C28_2 C30_2 C31_2 -179.5(7)
C30_2 C28_2 C29_2 F29C_2 -48.3(10)
C30_2 C28_2 C29_2 F29E_2 -155.1(12)
C30_2 C28_2 C29_2 F29A_2 61.2(13)
C30_2 C28_2 C29_2 F29B_2 39.7(12)
C30_2 C28_2 C29_2 F29D_2 -89.2(15)
C30_2 C28_2 C29_2 F29F_2 150.2(9)
C30_2 C31_2 C32_2 F32A_2 -145.1(11)
C30_2 C31_2 C32_2 F32C_2 108.2(10)
C30_2 C31_2 C32_2 F32E_2 -13.9(17)
C30_2 C31_2 C32_2 F32B_2 -171.4(15)
C30_2 C31_2 C32_2 F32D_2 46.1(17)
C30_2 C31_2 C32_2 F32F_2 -56.7(13)
C30_2 C31_2 C33_2 C26_2 0.1(10)
C32_2 C31_2 C33_2 C26_2 177.1(7)
C33_2 C26_2 C27_2 C28_2 0.6(7)
C33_2 C31_2 C32_2 F32A_2 37.8(13)
C33_2 C31_2 C32_2 F32C_2 -68.8(11)
C33_2 C31_2 C32_2 F32E_2 169.0(13)
C33_2 C31_2 C32_2 F32B_2 11.5(18)
C33_2 C31_2 C32_2 F32D_2 -131.0(15)
C33_2 C31_2 C32_2 F32F_2 126.2(11)
Ir1_3 P2_3 C3_3 C4_3 80.5(4)
Ir1_3 P2_3 C3_3 C8_3 -152.1(4)
Ir1_3 P2_3 C9_3 C10_3 -61.6(4)
Ir1_3 P2_3 C9_3 C14_3 168.3(4)
Ir1_3 P2_3 C15_3 C16_3 -68.0(5)
Ir1_3 P2_3 C15_3 C20_3 59.2(5)
Ir1_3 N21_3 C22_3 C23_3 176.4(5)
Ir1_3 N21_3 C31_3 C25_3 -178.3(4)
Ir1_3 N21_3 C31_3 C29_3 2.2(6)
Ir1_3 C32_3 C33_3 C34_3 -104.1(5)
Ir1_3 C32_3 C39_3 C38_3 -14.1(7)
Ir1_3 C33_3 C34_3 C35_3 -32.8(7)
Ir1_3 C36_3 C37_3 C38_3 -103.2(6)
Ir1_3 C37_3 C38_3 C39_3 -39.0(7)
P2_3 C3_3 C4_3 C5_3 -166.6(4)
P2_3 C3_3 C8_3 C7_3 170.6(5)
P2_3 C9_3 C10_3 C11_3 167.0(5)
P2_3 C9_3 C14_3 C13_3 -169.5(6)
P2_3 C15_3 C16_3 C17_3 -175.5(6)
P2_3 C15_3 C20_3 C19_3 171.2(5)
C3_3 P2_3 C9_3 C10_3 68.7(5)
C3_3 P2_3 C9_3 C14_3 -61.5(6)
C3_3 P2_3 C15_3 C16_3 168.9(5)
C3_3 P2_3 C15_3 C20_3 -63.8(5)
C3_3 C4_3 C5_3 C6_3 -59.0(7)
C4_3 C3_3 C8_3 C7_3 -59.5(7)
C4_3 C5_3 C6_3 C7_3 54.7(8)
C5_3 C6_3 C7_3 C8_3 -54.7(8)
C6_3 C7_3 C8_3 C3_3 57.2(8)
C8_3 C3_3 C4_3 C5_3 61.5(6)
C9_3 P2_3 C3_3 C4_3 -49.8(5)
C9_3 P2_3 C3_3 C8_3 77.6(5)
C9_3 P2_3 C15_3 C16_3 55.4(5)
C9_3 P2_3 C15_3 C20_3 -177.4(4)
C9_3 C10_3 C11_3 C12_3 57.8(9)
C10_3 C9_3 C14_3 C13_3 57.2(8)
C10_3 C11_3 C12_3 C13_3 -54.5(10)
C11_3 C12_3 C13_3 C14_3 54.0(10)
C12_3 C13_3 C14_3 C9_3 -55.8(9)
C14_3 C9_3 C10_3 C11_3 -59.0(7)
C15_3 P2_3 C3_3 C4_3 -158.8(4)
C15_3 P2_3 C3_3 C8_3 -31.4(5)
C15_3 P2_3 C9_3 C10_3 177.4(4)
C15_3 P2_3 C9_3 C14_3 47.2(5)
C15_3 C16_3 C17_3 C18_3 -56.6(9)
C16_3 C15_3 C20_3 C19_3 -59.1(7)
C16_3 C17_3 C18_3 C19_3 58.4(9)
C17_3 C18_3 C19_3 C20_3 -59.0(10)
C18_3 C19_3 C20_3 C15_3 60.2(10)
C20_3 C15_3 C16_3 C17_3 55.6(8)
N21_3 C22_3 C23_3 C24_3 3.2(11)
C22_3 N21_3 C31_3 C25_3 1.5(8)
C22_3 N21_3 C31_3 C29_3 -178.0(5)
C22_3 C23_3 C24_3 C25_3 -1.1(11)
C23_3 C24_3 C25_3 C26_3 -179.2(7)
C23_3 C24_3 C25_3 C31_3 -0.6(10)
C24_3 C25_3 C26_3 C27_3 179.0(7)
C24_3 C25_3 C31_3 N21_3 0.4(8)
C24_3 C25_3 C31_3 C29_3 179.9(6)
C25_3 C26_3 C27_3 C28_3 -0.3(12)
C26_3 C25_3 C31_3 N21_3 179.1(6)
C26_3 C25_3 C31_3 C29_3 -1.4(9)
C26_3 C27_3 C28_3 C29_3 1.2(11)
C27_3 C28_3 C29_3 C30_3 178.7(6)
C27_3 C28_3 C29_3 C31_3 -2.2(9)
C28_3 C29_3 C30_3 Ir1_3 175.3(5)
C28_3 C29_3 C31_3 N21_3 -178.2(5)
C28_3 C29_3 C31_3 C25_3 2.4(9)
C30_3 C29_3 C31_3 N21_3 1.0(8)
C30_3 C29_3 C31_3 C25_3 -178.5(5)
C31_3 N21_3 C22_3 C23_3 -3.4(9)
C31_3 C25_3 C26_3 C27_3 0.4(11)
C31_3 C29_3 C30_3 Ir1_3 -3.8(6)
C32_3 C33_3 C34_3 C35_3 49.3(8)
C33_3 C32_3 C39_3 C38_3 -97.1(7)
C33_3 C34_3 C35_3 C36_3 25.9(8)
C34_3 C35_3 C36_3 Ir1_3 -6.0(7)
C34_3 C35_3 C36_3 C37_3 -89.7(8)
C35_3 C36_3 C37_3 Ir1_3 106.3(6)
C35_3 C36_3 C37_3 C38_3 3.1(9)
C36_3 C37_3 C38_3 C39_3 43.8(9)
C37_3 C38_3 C39_3 C32_3 35.1(8)
C39_3 C32_3 C33_3 Ir1_3 107.7(5)
C39_3 C32_3 C33_3 C34_3 3.6(8)
Ir1_4 P2_4 C3_4 C4_4 -82.4(5)
Ir1_4 P2_4 C3_4 C8_4 150.2(6)
Ir1_4 P2_4 C9_4 C10_4 -57.2(5)
Ir1_4 P2_4 C9_4 C14_4 69.2(9)
Ir1_4 P2_4 C15_4 C16_4 -170.9(5)
Ir1_4 P2_4 C15_4 C20_4 58.7(7)
Ir1_4 N21_4 C22_4 C23_4 -178.1(8)
Ir1_4 N21_4 C31_4 C25_4 179.1(5)
Ir1_4 N21_4 C31_4 C29_4 -1.7(8)
Ir1_4 C32_4 C37_4 C38_4 103.6(8)
Ir1_4 C32_4 C39_4 C34_4 9.1(14)
Ir1_4 C33_4 C34_4 C39_4 37.7(12)
Ir1_4 C33_4 C36_4 C35_4 -105.4(7)
Ir1_4 C37_4 C38_4 C35_4 34.7(14)
P2_4 C3_4 C4_4 C5_4 168.8(5)
P2_4 C3_4 C8_4 C7_4 -173.8(7)
P2_4 C9_4 C10_4 C11_4 -174.3(7)
P2_4 C9_4 C14_4 C13_4 176.1(9)
P2_4 C15_4 C16_4 C17_4 166.6(6)
P2_4 C15_4 C20_4 C19_4 -162.9(7)
C3_4 P2_4 C9_4 C10_4 66.2(5)
C3_4 P2_4 C9_4 C14_4 -167.4(9)
C3_4 P2_4 C15_4 C16_4 59.9(7)
C3_4 P2_4 C15_4 C20_4 -70.4(7)
C3_4 C4_4 C5_4 C6_4 60.0(9)
C4_4 C3_4 C8_4 C7_4 55.9(10)
C4_4 C5_4 C6_4 C7_4 -56.4(11)
C5_4 C6_4 C7_4 C8_4 55.0(12)
C6_4 C7_4 C8_4 C3_4 -55.7(11)
C8_4 C3_4 C4_4 C5_4 -58.8(8)
C9_4 P2_4 C3_4 C4_4 155.6(5)
C9_4 P2_4 C3_4 C8_4 28.2(7)
C9_4 P2_4 C15_4 C16_4 -49.5(7)
C9_4 P2_4 C15_4 C20_4 -179.8(6)
C9_4 C10_4 C11_4 C12_4 -59.7(11)
C10_4 C9_4 C14_4 C13_4 -56.0(14)
C10_4 C11_4 C12_4 C13_4 59.5(12)
C11_4 C12_4 C13_4 C14_4 -57.8(10)
C12_4 C13_4 C14_4 C9_4 56.6(13)
C14_4 C9_4 C10_4 C11_4 57.7(11)
C15_4 P2_4 C3_4 C4_4 47.5(6)
C15_4 P2_4 C3_4 C8_4 -80.0(7)
C15_4 P2_4 C9_4 C10_4 179.1(5)
C15_4 P2_4 C9_4 C14_4 -54.5(9)
C15_4 C16_4 C17_4 C18_4 55.8(11)
C16_4 C15_4 C20_4 C19_4 63.4(10)
C16_4 C17_4 C18_4 C19_4 -54.0(16)
C17_4 C18_4 C19_4 C20_4 56.2(16)
C18_4 C19_4 C20_4 C15_4 -60.9(12)
C20_4 C15_4 C16_4 C17_4 -60.3(9)
N21_4 C22_4 C23_4 C24_4 1.2(18)
C22_4 N21_4 C31_4 C25_4 1.3(10)
C22_4 N21_4 C31_4 C29_4 -179.4(7)
C22_4 C23_4 C24_4 C25_4 -2.3(19)
C23_4 C24_4 C25_4 C26_4 -176.5(11)
C23_4 C24_4 C25_4 C31_4 2.8(16)
C24_4 C25_4 C26_4 C27_4 -177.2(10)
C24_4 C25_4 C31_4 N21_4 -2.4(12)
C24_4 C25_4 C31_4 C29_4 178.4(8)
C25_4 C26_4 C27_4 C28_4 -3.6(15)
C26_4 C25_4 C31_4 N21_4 176.9(7)
C26_4 C25_4 C31_4 C29_4 -2.3(11)
C26_4 C27_4 C28_4 C29_4 2.2(15)
C27_4 C28_4 C29_4 C30_4 178.7(9)
C27_4 C28_4 C29_4 C31_4 -0.8(12)
C28_4 C29_4 C30_4 Ir1_4 179.1(6)
C28_4 C29_4 C31_4 N21_4 -178.3(6)
C28_4 C29_4 C31_4 C25_4 0.9(10)
C30_4 C29_4 C31_4 N21_4 2.2(10)
C30_4 C29_4 C31_4 C25_4 -178.6(7)
C31_4 N21_4 C22_4 C23_4 -0.8(13)
C31_4 C25_4 C26_4 C27_4 3.5(13)
C31_4 C29_4 C30_4 Ir1_4 -1.5(9)
C32_4 C37_4 C38_4 C35_4 -46.5(15)
C33_4 C34_4 C39_4 C32_4 -31.2(16)
C34_4 C33_4 C36_4 Ir1_4 103.2(8)
C34_4 C33_4 C36_4 C35_4 -2.2(13)
C36_4 C33_4 C34_4 C39_4 -45.7(13)
C36_4 C35_4 C38_4 C37_4 -32.5(17)
C37_4 C32_4 C39_4 C34_4 91.6(14)
C38_4 C35_4 C36_4 Ir1_4 13.4(14)
C38_4 C35_4 C36_4 C33_4 94.2(13)
C39_4 C32_4 C37_4 Ir1_4 -104.3(8)
C39_4 C32_4 C37_4 C38_4 -0.8(13)
Ir1_5 P2_5 C3_5 C4_5 -82.7(13)
Ir1_5 P2_5 C3_5 C8_5 151.3(14)
Ir1_5 P2_5 C9_5 C10_5 -63.1(16)
Ir1_5 P2_5 C9_5 C14_5 68.7(16)
Ir1_5 N21_5 C22_5 C23_5 -176.6(15)
Ir1_5 N21_5 C31_5 C25_5 175.3(11)
Ir1_5 N21_5 C31_5 C29_5 -1.9(12)
Ir1_5 C32_5 C37_5 C38_5 102(3)
Ir1_5 C32_5 C39_5 C34_5 9(3)
Ir1_5 C33_5 C34_5 C39_5 32.8(19)
Ir1_5 C33_5 C36_5 C35_5 -103.5(19)
Ir1_5 C37_5 C38_5 C35_5 34(2)
P2_5 C3_5 C4_5 C5_5 164.2(13)
P2_5 C3_5 C8_5 C7_5 -168.2(17)
P2_5 C9_5 C10_5 C11_5 -166.1(15)
P2_5 C9_5 C14_5 C13_5 166.7(16)
P2_5 C15_5 C16_5 C17_5 164.7(17)
P2_5 C15_5 C20_5 C19_5 -166.9(14)
C3_5 P2_5 C9_5 C10_5 60.0(17)
C3_5 P2_5 C9_5 C14_5 -168.2(15)
C3_5 C4_5 C5_5 C6_5 61(2)
C4_5 C3_5 C8_5 C7_5 61(2)
C4_5 C5_5 C6_5 C7_5 -55(3)
C5_5 C6_5 C7_5 C8_5 52(3)
C6_5 C7_5 C8_5 C3_5 -54(3)
C8_5 C3_5 C4_5 C5_5 -64(2)
C9_5 P2_5 C3_5 C4_5 156.9(13)
C9_5 P2_5 C3_5 C8_5 30.9(17)
C9_5 C10_5 C11_5 C12_5 -56(2)
C10_5 C9_5 C14_5 C13_5 -57(2)
C10_5 C11_5 C12_5 C13_5 54(3)
C11_5 C12_5 C13_5 C14_5 -55(3)
C12_5 C13_5 C14_5 C9_5 57(2)
C14_5 C9_5 C10_5 C11_5 57(2)
C15_5 P2_5 C3_5 C4_5 46.1(15)
C15_5 P2_5 C3_5 C8_5 -79.9(17)
C15_5 P2_5 C9_5 C10_5 173.6(16)
C15_5 P2_5 C9_5 C14_5 -54.6(18)
C15_5 C16_5 C17_5 C18_5 57(3)
C16_5 C15_5 C20_5 C19_5 61(2)
C16_5 C17_5 C18_5 C19_5 -55(4)
C17_5 C18_5 C19_5 C20_5 56(4)
C18_5 C19_5 C20_5 C15_5 -58(3)
C20_5 C15_5 C16_5 C17_5 -63(3)
N21_5 C22_5 C23_5 C24_5 0(3)
C22_5 N21_5 C31_5 C25_5 -2.4(13)
C22_5 N21_5 C31_5 C29_5 -179.6(13)
C22_5 C23_5 C24_5 C25_5 1(3)
C23_5 C24_5 C25_5 C26_5 -179(2)
C23_5 C24_5 C25_5 C31_5 -3(3)
C24_5 C25_5 C26_5 C27_5 179.3(19)
C24_5 C25_5 C31_5 N21_5 4(2)
C24_5 C25_5 C31_5 C29_5 -179.2(16)
C25_5 C26_5 C27_5 C28_5 -3(3)
C26_5 C25_5 C31_5 N21_5 179.9(13)
C26_5 C25_5 C31_5 C29_5 -3(2)
C26_5 C27_5 C28_5 C29_5 3(3)
C27_5 C28_5 C29_5 C30_5 178.9(19)
C27_5 C28_5 C29_5 C31_5 -2(3)
C28_5 C29_5 C30_5 Ir1_5 -177.0(15)
C28_5 C29_5 C31_5 N21_5 179.8(13)
C28_5 C29_5 C31_5 C25_5 3(2)
C30_5 C29_5 C31_5 N21_5 -2(2)
C30_5 C29_5 C31_5 C25_5 -178.5(17)
C31_5 N21_5 C22_5 C23_5 0.6(16)
C31_5 C25_5 C26_5 C27_5 3(3)
C31_5 C29_5 C30_5 Ir1_5 4(2)
C32_5 C37_5 C38_5 C35_5 -46(4)
C33_5 C34_5 C39_5 C32_5 -28(3)
C34_5 C33_5 C36_5 Ir1_5 104.2(16)
C34_5 C33_5 C36_5 C35_5 1(3)
C36_5 C33_5 C34_5 C39_5 -50(2)
C36_5 C35_5 C38_5 C37_5 -31(3)
C37_5 C32_5 C39_5 C34_5 94(6)
C38_5 C35_5 C36_5 Ir1_5 12(3)
C38_5 C35_5 C36_5 C33_5 92(3)
C39_5 C32_5 C37_5 Ir1_5 -109(6)
C39_5 C32_5 C37_5 C38_5 -7(8)
